data_7128022
loop_
_publ_author_name
'Schneider, Selina'
'Ivlev, Sergei'
'von H\"anisch, Carsten'

_publ_section_title
;
 Stibine as a reagent in molecular chemistry - targeted synthesis of
 primary and secondary stibanyl-gallanes and their lighter homologues.
;
_journal_issue 31
_journal_name_full 'Chemical communications (Cambridge, England)'
_journal_page_first 3781
_journal_page_last 3784
_journal_paper_doi 10.1039/d0cc08419k
_journal_volume 57
_journal_year 2021
_chemical_formula_moiety 'C58 H85 Ga2 N4 Sb'
_chemical_formula_sum 'C58 H85 Ga2 N4 Sb'
_chemical_formula_weight 1099.48
_chemical_properties_physical Air-sensitive,Moisture-sensitive,Heat-sensitive
_space_group_crystal_system triclinic
_space_group_IT_number 1
_space_group_name_Hall 'P 1'
_space_group_name_H-M_alt 'P 1'
_atom_sites_solution_hydrogens mixed
_atom_sites_solution_primary direct
_atom_sites_solution_secondary difmap
_audit_creation_method SHELXL-2018/3
_audit_update_record
;
2020-12-30 deposited with the CCDC.	2021-03-10 downloaded from the CCDC.
;
_cell_angle_alpha 85.495(2)
_cell_angle_beta 85.477(2)
_cell_angle_gamma 64.209(2)
_cell_formula_units_Z 2
_cell_length_a 14.3990(7)
_cell_length_b 14.4137(7)
_cell_length_c 14.9394(7)
_cell_measurement_reflns_used 9004
_cell_measurement_temperature 100
_cell_measurement_theta_max 31.4043
_cell_measurement_theta_min 2.7387
_cell_volume 2779.6(2)
_computing_cell_refinement 'APEX3 v2019.1-0 (Bruker AXS)'
_computing_data_collection 'APEX3 v2019.1-0 (Bruker AXS)'
_computing_data_reduction 'SAINT V8.40A (Bruker AXS Inc., 2019)'
_computing_molecular_graphics 'Diamond v4.6.4 (Brandenburg, 2020)'
_computing_publication_material 'APEX3 v2019.1-0 (Bruker AXS)'
_computing_structure_refinement 'SHELXL-2018/3 (Sheldrick, 2018)'
_computing_structure_solution 'SHELXT 2014/5 (Sheldrick, 2014)'
_diffrn_ambient_temperature 100
_diffrn_detector 'PHOTON 100'
_diffrn_measured_fraction_theta_full 0.999
_diffrn_measured_fraction_theta_max 0.997
_diffrn_measurement_device_type 'Bruker D8 QUEST'
_diffrn_measurement_method '\w and \f scans'
_diffrn_radiation_collimation '0.8 mm diameter'
_diffrn_radiation_type MoK\a
_diffrn_radiation_wavelength 0.71073
_diffrn_reflns_av_R_equivalents 0.0351
_diffrn_reflns_av_unetI/netI 0.0515
_diffrn_reflns_Laue_measured_fraction_full 0.999
_diffrn_reflns_Laue_measured_fraction_max 0.997
_diffrn_reflns_limit_h_max 21
_diffrn_reflns_limit_h_min -21
_diffrn_reflns_limit_k_max 21
_diffrn_reflns_limit_k_min -21
_diffrn_reflns_limit_l_max 21
_diffrn_reflns_limit_l_min -22
_diffrn_reflns_number 96707
_diffrn_reflns_point_group_measured_fraction_full 0.999
_diffrn_reflns_point_group_measured_fraction_max 0.997
_diffrn_reflns_theta_full 25.242
_diffrn_reflns_theta_max 31.591
_diffrn_reflns_theta_min 2.261
_diffrn_source 'microfocus X-ray tube'
_diffrn_source_current 1.00
_diffrn_source_power 0.050
_diffrn_source_voltage 50.0
_exptl_absorpt_coefficient_mu 1.484
_exptl_absorpt_correction_T_max 0.7462
_exptl_absorpt_correction_T_min 0.7074
_exptl_absorpt_correction_type multi-scan
_exptl_absorpt_process_details
;Krause, L., Herbst-Irmer, R., Sheldrick G.M. & Stalke D.,
 J. Appl. Cryst. 48 (2015) 3-10.
;
_exptl_crystal_colour colorless
_exptl_crystal_density_diffrn 1.314
_exptl_crystal_density_method 'not measured'
_exptl_crystal_description block
_exptl_crystal_F_000 1148
_exptl_crystal_size_max 0.215
_exptl_crystal_size_mid 0.212
_exptl_crystal_size_min 0.136
_refine_diff_density_max 0.564
_refine_diff_density_min -0.581
_refine_diff_density_rms 0.075
_refine_ls_abs_structure_details
;
 Twinning involves inversion, so Flack parameter cannot be determined
;
_refine_ls_extinction_method none
_refine_ls_goodness_of_fit_ref 0.998
_refine_ls_hydrogen_treatment mixed
_refine_ls_matrix_type full
_refine_ls_number_parameters 1278
_refine_ls_number_reflns 35068
_refine_ls_number_restraints 105
_refine_ls_restrained_S_all 0.997
_refine_ls_R_factor_all 0.0400
_refine_ls_R_factor_gt 0.0316
_refine_ls_shift/su_max 0.001
_refine_ls_shift/su_mean 0.000
_refine_ls_structure_factor_coef Fsqd
_refine_ls_weighting_details 'w=1/[\s^2^(Fo^2^)+(0.0273P)^2^] where P=(Fo^2^+2Fc^2^)/3'
_refine_ls_weighting_scheme calc
_refine_ls_wR_factor_gt 0.0562
_refine_ls_wR_factor_ref 0.0588
_reflns_Friedel_coverage 1.000
_reflns_Friedel_fraction_full 0.999
_reflns_Friedel_fraction_max 0.997
_reflns_number_gt 31955
_reflns_number_total 35068
_reflns_threshold_expression 'I > 2\s(I)'
_cod_data_source_file d0cc08419k2.cif
_cod_data_source_block SSP239
_cod_depositor_comments 'Adding full bibliography for 7128021--7128025.cif.'
_cod_database_code 7128022
_shelx_shelxl_version_number 2018/3
_shelx_space_group_comment
;
The symmetry employed for this shelxl refinement is uniquely defined
by the following loop, which should always be used as a source of
symmetry information in preference to the above space-group names.
They are only intended as comments.
;
_shelx_estimated_absorpt_t_min 0.741
_shelx_estimated_absorpt_t_max 0.824
_exptl_absorpt_special_details
;Several point groups were tested due to pseudo-merohedral twinning. The best
result in terms of R1 and wR2 was achieved in point group -1.
;

loop_
_space_group_symop_operation_xyz
'x, y, z'

loop_
_atom_site_label
_atom_site_type_symbol
_atom_site_fract_x
_atom_site_fract_y
_atom_site_fract_z
_atom_site_U_iso_or_equiv
_atom_site_adp_type
_atom_site_occupancy
_atom_site_site_symmetry_order
_atom_site_calc_flag
_atom_site_refinement_flags_posn
_atom_site_refinement_flags_adp
_atom_site_refinement_flags_occupancy
_atom_site_disorder_assembly
_atom_site_disorder_group
C1 C 0.5416(6) 0.8243(6) 0.1476(5) 0.0116(14) Uani 1 1 d . . . . .
C2 C 0.5028(6) 0.8611(7) 0.0624(5) 0.0159(15) Uani 1 1 d . . . . .
H1 H 0.553645 0.849713 0.014753 0.019 Uiso 1 1 calc R U . . .
C3 C 0.3988(5) 0.9129(6) 0.0365(5) 0.0127(14) Uani 1 1 d . . . . .
C4 C 0.6497(6) 0.8092(7) 0.1597(6) 0.0171(16) Uani 1 1 d . . . . .
H2A H 0.694508 0.773718 0.108467 0.026 Uiso 1 1 calc R U . . .
H2B H 0.675008 0.767588 0.215266 0.026 Uiso 1 1 calc R U . . .
H2C H 0.650404 0.876532 0.163334 0.026 Uiso 1 1 calc R U . . .
C5 C 0.3827(7) 0.9704(7) -0.0521(5) 0.0211(18) Uani 1 1 d . . . . .
H3A H 0.407007 0.921471 -0.100150 0.032 Uiso 1 1 calc R U . . .
H3B H 0.421484 1.012253 -0.057051 0.032 Uiso 1 1 calc R U . . .
H3C H 0.309016 1.015493 -0.057620 0.032 Uiso 1 1 calc R U . . .
C6 C 0.5255(6) 0.7851(6) 0.3070(5) 0.0144(15) Uani 1 1 d . . . . .
C7 C 0.5870(7) 0.6811(7) 0.3332(6) 0.0196(17) Uani 1 1 d . . . . .
C8 C 0.6264(7) 0.6604(8) 0.4186(6) 0.0222(19) Uani 1 1 d . . . . .
H4 H 0.668226 0.591476 0.438921 0.027 Uiso 1 1 calc R U . . .
C9 C 0.6038(8) 0.7414(9) 0.4734(6) 0.027(2) Uani 1 1 d . . . . .
H5 H 0.631547 0.726524 0.531198 0.033 Uiso 1 1 calc R U . . .
C10 C 0.5455(8) 0.8379(8) 0.4488(5) 0.0230(18) Uani 1 1 d . . . . .
H6 H 0.531620 0.890228 0.489620 0.028 Uiso 1 1 calc R U . . .
C11 C 0.5014(7) 0.8670(7) 0.3601(5) 0.0164(16) Uani 1 1 d . . . . .
C12 C 0.6110(7) 0.5924(7) 0.2742(6) 0.0204(17) Uani 1 1 d . . . . .
H7 H 0.568739 0.619525 0.219984 0.024 Uiso 1 1 calc R U . . .
C13 C 0.5830(6) 0.5099(5) 0.3239(5) 0.0350(16) Uani 1 1 d . . . . .
H8A H 0.509685 0.541182 0.343489 0.052 Uiso 1 1 calc R U . . .
H8B H 0.625019 0.481301 0.376498 0.052 Uiso 1 1 calc R U . . .
H8C H 0.596343 0.454643 0.283493 0.052 Uiso 1 1 calc R U . . .
C14 C 0.7261(8) 0.5395(9) 0.2425(7) 0.031(2) Uani 1 1 d . . . . .
H9A H 0.736090 0.487915 0.199174 0.046 Uiso 1 1 calc R U . . .
H9B H 0.768071 0.505745 0.294295 0.046 Uiso 1 1 calc R U . . .
H9C H 0.747162 0.591387 0.213800 0.046 Uiso 1 1 calc R U . . .
C15 C 0.4394(6) 0.9756(7) 0.3346(6) 0.0202(18) Uani 1 1 d . . . . .
H10 H 0.406061 0.977317 0.277842 0.024 Uiso 1 1 calc R U . . .
C16 C 0.3506(8) 1.0330(8) 0.4050(7) 0.032(2) Uani 1 1 d . . . . .
H11A H 0.315011 1.106095 0.385759 0.048 Uiso 1 1 calc R U . . .
H11B H 0.379516 1.026694 0.463599 0.048 Uiso 1 1 calc R U . . .
H11C H 0.301410 1.002399 0.409869 0.048 Uiso 1 1 calc R U . . .
C17 C 0.5040(8) 1.0339(7) 0.3139(7) 0.037(2) Uani 1 1 d . . . . .
H12A H 0.560017 0.997290 0.269941 0.055 Uiso 1 1 calc R U . . .
H12B H 0.533388 1.039287 0.369185 0.055 Uiso 1 1 calc R U . . .
H12C H 0.460796 1.103264 0.289057 0.055 Uiso 1 1 calc R U . . .
C18 C 0.2139(6) 0.9740(6) 0.0614(5) 0.0164(15) Uani 1 1 d . . . . .
C19 C 0.1726(7) 0.9349(7) -0.0003(5) 0.0193(17) Uani 1 1 d . . . . .
C20 C 0.0727(6) 1.0002(7) -0.0304(6) 0.0217(17) Uani 1 1 d . . . . .
H13 H 0.042008 0.976509 -0.071827 0.026 Uiso 1 1 calc R U . . .
C21 C 0.0217(7) 1.0958(8) -0.0001(6) 0.0264(19) Uani 1 1 d . . . . .
H14 H -0.044186 1.139402 -0.022307 0.032 Uiso 1 1 calc R U . . .
C22 C 0.0613(7) 1.1333(7) 0.0624(7) 0.0252(18) Uani 1 1 d . . . . .
H15 H 0.022290 1.201054 0.082691 0.030 Uiso 1 1 calc R U . . .
C23 C 0.1610(6) 1.0704(6) 0.0965(5) 0.0178(16) Uani 1 1 d . . . . .
C24 C 0.2262(6) 0.8276(7) -0.0348(5) 0.0228(17) Uani 1 1 d . . . . .
H16 H 0.290980 0.788786 -0.001856 0.027 Uiso 1 1 calc R U . . .
C25 C 0.1588(7) 0.7694(8) -0.0179(7) 0.052(3) Uani 1 1 d . . . . .
H17A H 0.094677 0.806491 -0.049537 0.078 Uiso 1 1 calc R U . . .
H17B H 0.142407 0.764695 0.046682 0.078 Uiso 1 1 calc R U . . .
H17C H 0.196176 0.699870 -0.040235 0.078 Uiso 1 1 calc R U . . .
C26 C 0.2551(8) 0.8256(9) -0.1356(6) 0.038(2) Uani 1 1 d . . . . .
H18A H 0.192099 0.857281 -0.169248 0.057 Uiso 1 1 calc R U . . .
H18B H 0.295164 0.753958 -0.152321 0.057 Uiso 1 1 calc R U . . .
H18C H 0.296573 0.864116 -0.149674 0.057 Uiso 1 1 calc R U . . .
C27 C 0.2035(7) 1.1142(7) 0.1612(6) 0.0207(17) Uani 1 1 d . . . . .
H19 H 0.265526 1.055660 0.186542 0.025 Uiso 1 1 calc R U . . .
C28 C 0.1277(9) 1.1609(8) 0.2395(7) 0.037(2) Uani 1 1 d . . . . .
H20A H 0.063409 1.214977 0.216770 0.056 Uiso 1 1 calc R U . . .
H20B H 0.157499 1.190847 0.279082 0.056 Uiso 1 1 calc R U . . .
H20C H 0.113302 1.107157 0.273238 0.056 Uiso 1 1 calc R U . . .
C29 C 0.2395(7) 1.1926(7) 0.1162(7) 0.034(2) Uani 1 1 d . . . . .
H21A H 0.294478 1.159029 0.070492 0.050 Uiso 1 1 calc R U . . .
H21B H 0.265935 1.219318 0.161543 0.050 Uiso 1 1 calc R U . . .
H21C H 0.181336 1.249592 0.087815 0.050 Uiso 1 1 calc R U . . .
C30 C -0.0260(6) 0.6887(6) 0.3604(5) 0.0094(13) Uani 1 1 d . . . . .
C31 C 0.0097(6) 0.6516(7) 0.4480(5) 0.0132(13) Uani 1 1 d . . . . .
H22 H -0.041905 0.660695 0.494592 0.016 Uiso 1 1 calc R U . . .
C32 C 0.1159(5) 0.6012(6) 0.4745(5) 0.0102(13) Uani 1 1 d . . . . .
C33 C -0.1340(6) 0.7059(7) 0.3447(6) 0.0185(17) Uani 1 1 d . . . . .
H23A H -0.162739 0.760732 0.297825 0.028 Uiso 1 1 calc R U . . .
H23B H -0.176713 0.726171 0.400524 0.028 Uiso 1 1 calc R U . . .
H23C H -0.133086 0.642041 0.325495 0.028 Uiso 1 1 calc R U . . .
C34 C 0.1337(6) 0.5420(7) 0.5621(5) 0.0196(16) Uani 1 1 d . . . . .
H24A H 0.081929 0.515009 0.574138 0.029 Uiso 1 1 calc R U . . .
H24B H 0.128082 0.587359 0.609896 0.029 Uiso 1 1 calc R U . . .
H24C H 0.202895 0.484546 0.560384 0.029 Uiso 1 1 calc R U . . .
C35 C -0.0079(6) 0.7319(7) 0.2039(5) 0.0159(15) Uani 1 1 d . . . . .
C36 C -0.0680(7) 0.8337(7) 0.1821(6) 0.0181(17) Uani 1 1 d . . . . .
C37 C -0.1092(7) 0.8585(8) 0.0960(6) 0.0202(17) Uani 1 1 d . . . . .
H25 H -0.151541 0.928041 0.077693 0.024 Uiso 1 1 calc R U . . .
C38 C -0.0863(8) 0.7787(9) 0.0380(6) 0.026(2) Uani 1 1 d . . . . .
H26 H -0.114626 0.795072 -0.019601 0.032 Uiso 1 1 calc R U . . .
C39 C -0.0284(8) 0.6840(8) 0.0603(6) 0.0237(19) Uani 1 1 d . . . . .
H27 H -0.015307 0.633174 0.018201 0.028 Uiso 1 1 calc R U . . .
C40 C 0.0178(7) 0.6513(7) 0.1466(5) 0.0168(15) Uani 1 1 d . . . . .
C41 C -0.0899(7) 0.9201(7) 0.2434(6) 0.0214(17) Uani 1 1 d . . . . .
H28 H -0.066291 0.887649 0.304127 0.026 Uiso 1 1 calc R U . . .
C42 C -0.0282(6) 0.9813(6) 0.2121(4) 0.0299(15) Uani 1 1 d . . . . .
H29A H -0.054132 1.019710 0.155350 0.045 Uiso 1 1 calc R U . . .
H29B H 0.044912 0.933692 0.203020 0.045 Uiso 1 1 calc R U . . .
H29C H -0.035784 1.029670 0.257731 0.045 Uiso 1 1 calc R U . . .
C43 C -0.2063(8) 0.9924(8) 0.2546(8) 0.034(2) Uani 1 1 d . . . . .
H30A H -0.229780 1.033411 0.198418 0.050 Uiso 1 1 calc R U . . .
H30B H -0.217982 1.038475 0.303322 0.050 Uiso 1 1 calc R U . . .
H30C H -0.244984 0.951065 0.268978 0.050 Uiso 1 1 calc R U . . .
C44 C 0.0826(7) 0.5419(7) 0.1719(6) 0.0226(18) Uani 1 1 d . . . . .
H31 H 0.115379 0.540422 0.228847 0.027 Uiso 1 1 calc R U . . .
C45 C 0.0227(8) 0.4798(7) 0.1904(7) 0.045(3) Uani 1 1 d . . . . .
H32A H -0.019199 0.488109 0.139101 0.067 Uiso 1 1 calc R U . . .
H32B H -0.022557 0.503479 0.244433 0.067 Uiso 1 1 calc R U . . .
H32C H 0.070451 0.406848 0.199744 0.067 Uiso 1 1 calc R U . . .
C46 C 0.1715(8) 0.4888(9) 0.1007(8) 0.037(3) Uani 1 1 d . . . . .
H33A H 0.142708 0.479362 0.046658 0.056 Uiso 1 1 calc R U . . .
H33B H 0.219864 0.421379 0.125423 0.056 Uiso 1 1 calc R U . . .
H33C H 0.207887 0.532017 0.085154 0.056 Uiso 1 1 calc R U . . .
C47 C 0.2979(6) 0.5454(6) 0.4515(5) 0.0153(15) Uani 1 1 d . . . . .
C48 C 0.3366(6) 0.5865(7) 0.5142(5) 0.0187(17) Uani 1 1 d . . . . .
C49 C 0.4363(6) 0.5209(7) 0.5436(5) 0.0222(18) Uani 1 1 d . . . . .
H34 H 0.466331 0.544321 0.585811 0.027 Uiso 1 1 calc R U . . .
C50 C 0.4891(7) 0.4256(7) 0.5128(6) 0.0232(18) Uani 1 1 d . . . . .
H35 H 0.554445 0.382341 0.536017 0.028 Uiso 1 1 calc R U . . .
C51 C 0.4525(7) 0.3890(7) 0.4497(6) 0.0243(18) Uani 1 1 d . . . . .
H36 H 0.492381 0.321547 0.429129 0.029 Uiso 1 1 calc R U . . .
C52 C 0.3527(6) 0.4528(6) 0.4137(6) 0.0190(16) Uani 1 1 d . . . . .
C53 C 0.2818(6) 0.6922(7) 0.5450(5) 0.0225(17) Uani 1 1 d . . . . .
H37 H 0.209392 0.719764 0.525502 0.027 Uiso 1 1 calc R U . . .
C54 C 0.3270(6) 0.7636(6) 0.5014(6) 0.0289(15) Uani 1 1 d . . . . .
H38A H 0.315431 0.773045 0.436897 0.043 Uiso 1 1 calc R U . . .
H38B H 0.401313 0.733162 0.510376 0.043 Uiso 1 1 calc R U . . .
H38C H 0.293308 0.830630 0.528933 0.043 Uiso 1 1 calc R U . . .
C55 C 0.2750(7) 0.6988(8) 0.6481(5) 0.0293(18) Uani 1 1 d . . . . .
H39A H 0.343612 0.682035 0.669078 0.044 Uiso 1 1 calc R U . . .
H39B H 0.249964 0.649766 0.676394 0.044 Uiso 1 1 calc R U . . .
H39C H 0.227208 0.768934 0.664352 0.044 Uiso 1 1 calc R U . . .
C56 C 0.3131(7) 0.4141(7) 0.3411(6) 0.0218(18) Uani 1 1 d . . . . .
H40 H 0.260117 0.475726 0.309034 0.026 Uiso 1 1 calc R U . . .
C57 C 0.3976(8) 0.3549(8) 0.2716(7) 0.035(2) Uani 1 1 d . . . . .
H41A H 0.366445 0.342224 0.220741 0.053 Uiso 1 1 calc R U . . .
H41B H 0.445370 0.288905 0.299102 0.053 Uiso 1 1 calc R U . . .
H41C H 0.435406 0.395555 0.250444 0.053 Uiso 1 1 calc R U . . .
C58 C 0.2594(8) 0.3457(8) 0.3810(8) 0.043(2) Uani 1 1 d . . . . .
H42A H 0.238257 0.318914 0.331909 0.065 Uiso 1 1 calc R U . . .
H42B H 0.198376 0.387183 0.418462 0.065 Uiso 1 1 calc R U . . .
H42C H 0.307635 0.288021 0.417624 0.065 Uiso 1 1 calc R U . . .
C59 C 0.6927(7) -0.0247(7) 0.8548(6) 0.0163(15) Uani 1 1 d . . . . .
C60 C 0.6529(7) 0.0123(7) 0.9401(5) 0.0173(15) Uani 1 1 d . . . . .
H43 H 0.658311 -0.037918 0.987004 0.021 Uiso 1 1 calc R U . . .
C61 C 0.6069(6) 0.1139(7) 0.9632(5) 0.0179(16) Uani 1 1 d . . . . .
C62 C 0.7123(7) -0.1354(7) 0.8426(6) 0.0215(18) Uani 1 1 d . . . . .
H44A H 0.664818 -0.136406 0.799526 0.032 Uiso 1 1 calc R U . . .
H44B H 0.700919 -0.166796 0.900537 0.032 Uiso 1 1 calc R U . . .
H44C H 0.783663 -0.174527 0.819939 0.032 Uiso 1 1 calc R U . . .
C63 C 0.5443(7) 0.1329(7) 1.0543(6) 0.026(2) Uani 1 1 d . . . . .
H45A H 0.470562 0.160148 1.043783 0.039 Uiso 1 1 calc R U . . .
H45B H 0.556596 0.182823 1.086614 0.039 Uiso 1 1 calc R U . . .
H45C H 0.566090 0.067773 1.090376 0.039 Uiso 1 1 calc R U . . .
C64 C 0.7364(5) -0.0111(6) 0.7002(5) 0.0120(14) Uani 1 1 d . . . . .
C65 C 0.6575(6) 0.0100(6) 0.6369(5) 0.0151(15) Uani 1 1 d . . . . .
C66 C 0.6810(8) -0.0293(8) 0.5568(6) 0.0222(17) Uani 1 1 d . . . . .
H46 H 0.627255 -0.015018 0.517301 0.027 Uiso 1 1 calc R U . . .
C67 C 0.7862(8) -0.0934(8) 0.5278(6) 0.0229(18) Uani 1 1 d . . . . .
H47 H 0.802591 -0.121118 0.469928 0.027 Uiso 1 1 calc R U . . .
C68 C 0.8626(8) -0.1132(8) 0.5873(6) 0.0210(17) Uani 1 1 d . . . . .
H48 H 0.932384 -0.155422 0.569419 0.025 Uiso 1 1 calc R U . . .
C69 C 0.8404(6) -0.0731(6) 0.6724(6) 0.0121(14) Uani 1 1 d . . . . .
C70 C 0.5415(6) 0.0763(7) 0.6670(6) 0.0201(17) Uani 1 1 d . . . . .
H49 H 0.539947 0.109155 0.723955 0.024 Uiso 1 1 calc R U . . .
C71 C 0.4908(8) 0.1605(9) 0.5969(7) 0.031(2) Uani 1 1 d . . . . .
H50A H 0.532464 0.198780 0.582849 0.047 Uiso 1 1 calc R U . . .
H50B H 0.421737 0.207453 0.619811 0.047 Uiso 1 1 calc R U . . .
H50C H 0.484934 0.130116 0.542424 0.047 Uiso 1 1 calc R U . . .
C72 C 0.4817(7) 0.0091(6) 0.6857(6) 0.0241(17) Uani 1 1 d . . . . .
H51A H 0.482768 -0.024339 0.630797 0.036 Uiso 1 1 calc R U . . .
H51B H 0.410072 0.052897 0.705010 0.036 Uiso 1 1 calc R U . . .
H51C H 0.514461 -0.043632 0.733248 0.036 Uiso 1 1 calc R U . . .
C73 C 0.9279(6) -0.0979(7) 0.7342(6) 0.0172(15) Uani 1 1 d . . . . .
H52 H 0.898654 -0.062864 0.791879 0.021 Uiso 1 1 calc R U . . .
C74 C 1.0032(7) -0.0566(8) 0.6890(7) 0.069(3) Uani 1 1 d . . . . .
H53A H 1.045161 -0.101959 0.641304 0.104 Uiso 1 1 calc R U . . .
H53B H 1.048482 -0.054735 0.733788 0.104 Uiso 1 1 calc R U . . .
H53C H 0.964037 0.013179 0.662952 0.104 Uiso 1 1 calc R U . . .
C75 C 0.9866(10) -0.2138(8) 0.7549(8) 0.039(3) Uani 1 1 d . . . . .
H54A H 1.007029 -0.249779 0.698596 0.059 Uiso 1 1 calc R U . . .
H54B H 0.942101 -0.238433 0.792402 0.059 Uiso 1 1 calc R U . . .
H54C H 1.048429 -0.227622 0.787080 0.059 Uiso 1 1 calc R U . . .
C76 C 0.5467(6) 0.2941(6) 0.9406(5) 0.0128(14) Uani 1 1 d . . . . .
C77 C 0.4463(6) 0.3537(7) 0.9041(6) 0.0197(16) Uani 1 1 d . . . . .
C78 C 0.3860(6) 0.4480(7) 0.9337(6) 0.0223(17) Uani 1 1 d . . . . .
H55 H 0.319864 0.485572 0.909709 0.027 Uiso 1 1 calc R U . . .
C79 C 0.4155(7) 0.4928(8) 0.9969(6) 0.029(2) Uani 1 1 d . . . . .
H56 H 0.371111 0.559473 1.016930 0.035 Uiso 1 1 calc R U . . .
C80 C 0.5147(7) 0.4357(7) 1.0311(6) 0.0241(17) Uani 1 1 d . . . . .
H57 H 0.535962 0.464957 1.075598 0.029 Uiso 1 1 calc R U . . .
C81 C 0.5815(6) 0.3396(7) 1.0025(6) 0.0173(16) Uani 1 1 d . . . . .
C82 C 0.4081(7) 0.3082(8) 0.8334(6) 0.0228(18) Uani 1 1 d . . . . .
H58 H 0.468644 0.247711 0.808259 0.027 Uiso 1 1 calc R U . . .
C83 C 0.3581(7) 0.3868(7) 0.7554(6) 0.0245(18) Uani 1 1 d . . . . .
H59A H 0.402176 0.421154 0.735001 0.037 Uiso 1 1 calc R U . . .
H59B H 0.290116 0.438314 0.776035 0.037 Uiso 1 1 calc R U . . .
H59C H 0.350196 0.350883 0.705562 0.037 Uiso 1 1 calc R U . . .
C84 C 0.3313(9) 0.2699(9) 0.8799(7) 0.049(3) Uani 1 1 d . . . . .
H60A H 0.272693 0.327877 0.907010 0.073 Uiso 1 1 calc R U . . .
H60B H 0.365727 0.216994 0.926754 0.073 Uiso 1 1 calc R U . . .
H60C H 0.306553 0.240529 0.835442 0.073 Uiso 1 1 calc R U . . .
C85 C 0.6902(6) 0.2821(6) 1.0394(5) 0.0190(16) Uani 1 1 d . . . . .
H61 H 0.726079 0.213107 1.012526 0.023 Uiso 1 1 calc R U . . .
C86 C 0.7502(6) 0.3468(6) 1.0092(6) 0.043(2) Uani 1 1 d . . . . .
H62A H 0.751514 0.356465 0.943574 0.064 Uiso 1 1 calc R U . . .
H62B H 0.821046 0.310662 1.029002 0.064 Uiso 1 1 calc R U . . .
H62C H 0.715982 0.414168 1.036054 0.064 Uiso 1 1 calc R U . . .
C87 C 0.6845(8) 0.2669(8) 1.1413(6) 0.043(3) Uani 1 1 d . . . . .
H63A H 0.649941 0.222253 1.158379 0.064 Uiso 1 1 calc R U . . .
H63B H 0.645450 0.333960 1.167933 0.064 Uiso 1 1 calc R U . . .
H63C H 0.754531 0.234726 1.163328 0.064 Uiso 1 1 calc R U . . .
C88 C 0.8296(6) 0.5337(6) 0.6424(6) 0.0146(15) Uani 1 1 d . . . . .
C89 C 0.8671(6) 0.4978(6) 0.5569(5) 0.0149(14) Uani 1 1 d . . . . .
H64 H 0.861014 0.548884 0.510494 0.018 Uiso 1 1 calc R U . . .
C90 C 0.9111(6) 0.3989(7) 0.5321(5) 0.0169(15) Uani 1 1 d . . . . .
C91 C 0.8120(6) 0.6442(6) 0.6569(6) 0.0168(16) Uani 1 1 d . . . . .
H65A H 0.829048 0.674607 0.600715 0.025 Uiso 1 1 calc R U . . .
H65B H 0.856125 0.643500 0.703848 0.025 Uiso 1 1 calc R U . . .
H65C H 0.739388 0.685268 0.675357 0.025 Uiso 1 1 calc R U . . .
C92 C 0.9711(7) 0.3792(7) 0.4391(6) 0.0220(17) Uani 1 1 d . . . . .
H66A H 0.939360 0.351126 0.399670 0.033 Uiso 1 1 calc R U . . .
H66B H 1.043168 0.329782 0.446993 0.033 Uiso 1 1 calc R U . . .
H66C H 0.968749 0.444295 0.411896 0.033 Uiso 1 1 calc R U . . .
C93 C 0.9685(5) 0.2175(6) 0.5521(5) 0.0118(13) Uani 1 1 d . . . . .
C94 C 0.9303(6) 0.1755(6) 0.4906(5) 0.0129(14) Uani 1 1 d . . . . .
C95 C 0.9916(6) 0.0802(6) 0.4585(6) 0.0196(16) Uani 1 1 d . . . . .
H67 H 0.964905 0.053616 0.415976 0.024 Uiso 1 1 calc R U . . .
C96 C 1.0937(7) 0.0196(7) 0.4867(6) 0.0237(18) Uani 1 1 d . . . . .
H68 H 1.136526 -0.045424 0.462719 0.028 Uiso 1 1 calc R U . . .
C97 C 1.1280(6) 0.0615(7) 0.5521(6) 0.0224(17) Uani 1 1 d . . . . .
H69 H 1.194846 0.021802 0.574086 0.027 Uiso 1 1 calc R U . . .
C98 C 1.0702(5) 0.1552(6) 0.5849(5) 0.0134(14) Uani 1 1 d . . . . .
C99 C 0.8196(6) 0.2355(6) 0.4572(5) 0.0179(15) Uani 1 1 d . . . . .
H70 H 0.787456 0.305581 0.482383 0.021 Uiso 1 1 calc R U . . .
C100 C 0.7571(6) 0.1755(7) 0.4934(6) 0.038(2) Uani 1 1 d . . . . .
H71A H 0.684555 0.215381 0.479026 0.057 Uiso 1 1 calc R U . . .
H71B H 0.761992 0.164032 0.558712 0.057 Uiso 1 1 calc R U . . .
H71C H 0.784945 0.108824 0.465340 0.057 Uiso 1 1 calc R U . . .
C101 C 0.8192(9) 0.2471(8) 0.3555(6) 0.040(2) Uani 1 1 d . . . . .
H72A H 0.853505 0.178758 0.330354 0.060 Uiso 1 1 calc R U . . .
H72B H 0.856168 0.288305 0.333416 0.060 Uiso 1 1 calc R U . . .
H72C H 0.747829 0.281699 0.336863 0.060 Uiso 1 1 calc R U . . .
C102 C 1.1100(7) 0.1974(7) 0.6564(6) 0.0184(16) Uani 1 1 d . . . . .
H73 H 1.048694 0.254207 0.685059 0.022 Uiso 1 1 calc R U . . .
C103 C 1.1786(9) 0.2434(9) 0.6137(7) 0.043(2) Uani 1 1 d . . . . .
H74A H 1.241333 0.188997 0.587561 0.064 Uiso 1 1 calc R U . . .
H74B H 1.197266 0.276824 0.659312 0.064 Uiso 1 1 calc R U . . .
H74C H 1.142237 0.294700 0.566387 0.064 Uiso 1 1 calc R U . . .
C104 C 1.1633(7) 0.1162(6) 0.7307(6) 0.0249(18) Uani 1 1 d . . . . .
H75A H 1.224782 0.059873 0.705040 0.037 Uiso 1 1 calc R U . . .
H75B H 1.115554 0.088842 0.758142 0.037 Uiso 1 1 calc R U . . .
H75C H 1.183552 0.147809 0.776637 0.037 Uiso 1 1 calc R U . . .
C105 C 0.7883(5) 0.5185(6) 0.7974(5) 0.0101(13) Uani 1 1 d . . . . .
C106 C 0.6826(6) 0.5824(6) 0.8249(6) 0.0132(14) Uani 1 1 d . . . . .
C107 C 0.6618(8) 0.6212(8) 0.9101(7) 0.0247(19) Uani 1 1 d . . . . .
H76 H 0.591912 0.661917 0.928843 0.030 Uiso 1 1 calc R U . . .
C108 C 0.7362(8) 0.6040(8) 0.9677(6) 0.0237(18) Uani 1 1 d . . . . .
H77 H 0.719395 0.633415 1.024841 0.028 Uiso 1 1 calc R U . . .
C109 C 0.8435(7) 0.5383(7) 0.9392(6) 0.0205(16) Uani 1 1 d . . . . .
H78 H 0.897386 0.523609 0.978649 0.025 Uiso 1 1 calc R U . . .
C110 C 0.8655(7) 0.4994(7) 0.8582(6) 0.0177(15) Uani 1 1 d . . . . .
C111 C 0.5956(6) 0.6057(7) 0.7620(6) 0.0193(16) Uani 1 1 d . . . . .
H79 H 0.626918 0.574792 0.703102 0.023 Uiso 1 1 calc R U . . .
C112 C 0.5324(9) 0.7201(8) 0.7454(7) 0.032(2) Uani 1 1 d . . . . .
H80A H 0.575855 0.750157 0.713587 0.048 Uiso 1 1 calc R U . . .
H80B H 0.506019 0.752517 0.802971 0.048 Uiso 1 1 calc R U . . .
H80C H 0.474368 0.732025 0.708725 0.048 Uiso 1 1 calc R U . . .
C113 C 0.5282(6) 0.5546(7) 0.8025(7) 0.063(3) Uani 1 1 d . . . . .
H81A H 0.477972 0.560685 0.759184 0.094 Uiso 1 1 calc R U . . .
H81B H 0.491579 0.588696 0.857388 0.094 Uiso 1 1 calc R U . . .
H81C H 0.571615 0.481559 0.817206 0.094 Uiso 1 1 calc R U . . .
C114 C 0.9814(6) 0.4297(7) 0.8303(6) 0.0218(18) Uani 1 1 d . . . . .
H82 H 0.983782 0.399695 0.771561 0.026 Uiso 1 1 calc R U . . .
C115 C 1.0444(7) 0.4966(7) 0.8176(6) 0.0273(18) Uani 1 1 d . . . . .
H83A H 1.111403 0.456940 0.786914 0.041 Uiso 1 1 calc R U . . .
H83B H 1.055130 0.514699 0.876580 0.041 Uiso 1 1 calc R U . . .
H83C H 1.005624 0.559840 0.781476 0.041 Uiso 1 1 calc R U . . .
C116 C 1.0278(9) 0.3432(9) 0.8987(7) 0.035(2) Uani 1 1 d . . . . .
H84A H 0.987920 0.302403 0.904886 0.053 Uiso 1 1 calc R U . . .
H84B H 1.026573 0.371257 0.956620 0.053 Uiso 1 1 calc R U . . .
H84C H 1.099319 0.299123 0.879346 0.053 Uiso 1 1 calc R U . . .
N1 N 0.4824(5) 0.8093(5) 0.2161(4) 0.0127(13) Uani 1 1 d . . . . .
N2 N 0.3217(6) 0.9095(6) 0.0899(5) 0.0137(14) Uani 1 1 d . . . . .
N3 N 0.0346(6) 0.7050(6) 0.2943(4) 0.0126(13) Uani 1 1 d . . . . .
N4 N 0.1907(5) 0.6093(6) 0.4225(4) 0.0101(12) Uani 1 1 d . . . . .
N5 N 0.7095(5) 0.0300(5) 0.7849(4) 0.0092(12) Uani 1 1 d . . . . .
N6 N 0.6055(6) 0.1951(6) 0.9135(5) 0.0143(14) Uani 1 1 d . . . . .
N7 N 0.8133(5) 0.4796(5) 0.7109(4) 0.0099(12) Uani 1 1 d . . . . .
N8 N 0.9111(5) 0.3172(5) 0.5808(4) 0.0114(12) Uani 1 1 d . . . . .
Ga1 Ga 0.33653(5) 0.83426(5) 0.20862(4) 0.01100(12) Uani 1 1 d D . . . .
H1G H 0.259(3) 0.921(3) 0.269(3) 0.013 Uiso 1 1 d D U . . .
Ga2 Ga 0.15938(5) 0.71784(5) 0.32508(4) 0.01143(13) Uani 1 1 d D . . . .
H2G H 0.112(3) 0.819(3) 0.376(3) 0.014 Uiso 1 1 d D U . . .
Sb1 Sb 0.30943(3) 0.66690(3) 0.20305(2) 0.01773(9) Uani 1 1 d D . . . .
H1SA H 0.398(3) 0.610(3) 0.287(3) 0.021 Uiso 0.5 1 d D U P . .
H1SB H 0.218(3) 0.730(3) 0.121(2) 0.021 Uiso 0.5 1 d D U P . .
Ga3A Ga 0.68281(8) 0.17860(8) 0.79108(6) 0.00684(17) Uani 0.6464(8) 1 d D . P A 1
H3GA H 0.605(4) 0.232(4) 0.717(3) 0.008 Uiso 0.6464(8) 1 d D U P A 1
Ga4A Ga 0.79886(8) 0.35582(8) 0.67545(6) 0.00723(18) Uani 0.6464(8) 1 d D . P A 1
H4GA H 0.699(4) 0.393(5) 0.623(4) 0.009 Uiso 0.6464(8) 1 d D U P A 1
Sb2A Sb 0.85188(4) 0.20428(4) 0.79828(3) 0.01148(12) Uani 0.6464(8) 1 d D . P A 1
H2SA H 0.789(4) 0.294(3) 0.880(2) 0.014 Uiso 0.3232(4) 1 d D U P A 1
H2SB H 0.907(3) 0.118(3) 0.712(3) 0.014 Uiso 0.3232(4) 1 d D U P A 1
Ga3B Ga 0.83891(11) 0.32907(10) 0.70775(9) 0.0067(2) Uani 0.3536(8) 1 d D . P A 2
H3GB H 0.905(7) 0.286(7) 0.793(4) 0.008 Uiso 0.3536(8) 1 d D U P A 2
Ga4B Ga 0.72301(11) 0.15127(10) 0.82437(9) 0.0072(2) Uani 0.3536(8) 1 d D . P A 2
H4GB H 0.812(6) 0.125(7) 0.889(5) 0.009 Uiso 0.3536(8) 1 d D U P A 2
Sb2B Sb 0.67106(6) 0.30130(6) 0.70091(5) 0.01164(18) Uani 0.3536(8) 1 d D . P A 2
H2SC H 0.613(3) 0.389(3) 0.784(3) 0.014 Uiso 0.1768(4) 1 d D U P A 2
H2SD H 0.737(4) 0.209(3) 0.620(3) 0.014 Uiso 0.1768(4) 1 d D U P A 2

loop_
_atom_site_aniso_label
_atom_site_aniso_U_11
_atom_site_aniso_U_22
_atom_site_aniso_U_33
_atom_site_aniso_U_23
_atom_site_aniso_U_13
_atom_site_aniso_U_12
C1 0.015(3) 0.012(3) 0.009(3) -0.003(3) 0.003(2) -0.008(3)
C2 0.010(3) 0.023(4) 0.017(3) -0.004(3) 0.000(3) -0.009(3)
C3 0.009(3) 0.013(3) 0.018(3) -0.007(2) 0.006(2) -0.006(2)
C4 0.010(3) 0.026(4) 0.019(4) -0.002(3) 0.000(3) -0.011(3)
C5 0.025(4) 0.028(4) 0.014(3) 0.011(3) -0.005(3) -0.016(4)
C6 0.012(3) 0.029(4) 0.006(2) 0.007(2) -0.005(2) -0.014(3)
C7 0.017(4) 0.026(4) 0.019(4) -0.002(3) 0.003(3) -0.012(3)
C8 0.015(3) 0.031(4) 0.020(4) 0.007(3) -0.006(3) -0.010(3)
C9 0.023(4) 0.050(5) 0.015(3) -0.007(3) -0.004(3) -0.020(4)
C10 0.026(4) 0.041(5) 0.009(3) -0.009(3) -0.003(3) -0.019(3)
C11 0.021(3) 0.030(4) 0.007(3) -0.002(3) 0.001(2) -0.019(3)
C12 0.013(3) 0.022(4) 0.023(3) 0.004(3) -0.005(3) -0.004(3)
C13 0.037(4) 0.021(3) 0.044(4) 0.009(3) -0.008(3) -0.012(3)
C14 0.023(4) 0.033(4) 0.028(4) -0.007(3) 0.004(3) -0.005(3)
C15 0.017(4) 0.023(4) 0.027(4) -0.012(3) 0.007(3) -0.014(3)
C16 0.026(4) 0.024(4) 0.043(5) -0.019(4) 0.015(4) -0.009(3)
C17 0.053(5) 0.016(4) 0.034(5) -0.007(3) 0.006(4) -0.009(4)
C18 0.009(3) 0.018(3) 0.019(3) 0.009(3) -0.003(2) -0.004(2)
C19 0.017(3) 0.029(4) 0.013(3) 0.006(3) -0.003(3) -0.011(3)
C20 0.012(3) 0.028(4) 0.021(3) 0.012(3) -0.009(2) -0.005(3)
C21 0.015(3) 0.032(4) 0.030(4) 0.012(3) -0.014(3) -0.009(3)
C22 0.015(3) 0.015(3) 0.038(4) 0.010(3) -0.005(3) 0.000(3)
C23 0.014(3) 0.018(3) 0.019(3) 0.011(3) -0.004(2) -0.007(3)
C24 0.012(3) 0.038(4) 0.015(3) -0.006(3) -0.006(2) -0.006(3)
C25 0.037(4) 0.040(5) 0.087(7) -0.015(4) -0.017(4) -0.020(4)
C26 0.029(4) 0.065(6) 0.016(3) -0.005(3) -0.002(3) -0.015(4)
C27 0.018(3) 0.013(3) 0.029(4) 0.000(3) 0.002(3) -0.005(3)
C28 0.054(6) 0.030(5) 0.040(5) -0.007(4) 0.003(4) -0.029(4)
C29 0.037(4) 0.019(3) 0.054(5) -0.003(3) 0.010(3) -0.022(3)
C30 0.011(2) 0.011(3) 0.009(3) -0.004(2) 0.0049(19) -0.008(2)
C31 0.006(2) 0.021(3) 0.014(3) -0.008(3) 0.004(2) -0.006(2)
C32 0.006(2) 0.012(3) 0.014(3) -0.002(2) 0.005(2) -0.005(2)
C33 0.012(3) 0.028(4) 0.022(4) -0.003(3) 0.000(2) -0.014(3)
C34 0.018(3) 0.030(4) 0.013(3) 0.012(3) -0.002(3) -0.013(3)
C35 0.008(3) 0.028(4) 0.014(3) 0.000(3) -0.001(2) -0.010(3)
C36 0.016(4) 0.025(4) 0.015(3) -0.002(3) -0.001(3) -0.010(3)
C37 0.015(3) 0.022(4) 0.023(4) -0.001(3) -0.005(3) -0.008(3)
C38 0.027(4) 0.049(5) 0.011(3) -0.001(3) -0.006(3) -0.023(4)
C39 0.024(4) 0.038(5) 0.018(3) -0.011(3) -0.005(3) -0.019(3)
C40 0.020(3) 0.029(4) 0.007(3) -0.007(3) 0.000(2) -0.015(3)
C41 0.012(3) 0.020(4) 0.030(4) 0.001(3) -0.001(3) -0.005(3)
C42 0.046(4) 0.032(3) 0.020(3) 0.002(2) -0.009(3) -0.023(3)
C43 0.017(4) 0.026(4) 0.049(6) -0.012(4) -0.004(4) 0.001(3)
C44 0.020(4) 0.024(4) 0.029(4) -0.018(3) 0.005(3) -0.012(3)
C45 0.059(6) 0.013(3) 0.049(5) 0.002(3) 0.026(4) -0.008(4)
C46 0.021(4) 0.022(5) 0.067(7) -0.018(4) 0.024(4) -0.010(4)
C47 0.009(3) 0.020(3) 0.016(3) 0.011(3) -0.005(2) -0.006(2)
C48 0.012(3) 0.026(4) 0.013(3) 0.007(3) -0.002(2) -0.005(3)
C49 0.017(3) 0.031(4) 0.015(3) 0.010(3) -0.009(3) -0.007(3)
C50 0.013(3) 0.021(4) 0.028(4) 0.009(3) -0.003(3) -0.001(3)
C51 0.022(4) 0.016(4) 0.028(4) 0.010(3) -0.003(3) -0.003(3)
C52 0.012(3) 0.018(3) 0.023(3) 0.014(3) -0.002(2) -0.005(2)
C53 0.016(3) 0.031(4) 0.014(3) -0.002(3) -0.009(3) -0.002(3)
C54 0.019(3) 0.025(3) 0.041(4) 0.000(3) -0.007(2) -0.007(2)
C55 0.028(4) 0.038(4) 0.018(3) -0.006(3) -0.008(3) -0.009(3)
C56 0.021(3) 0.013(3) 0.033(4) -0.010(3) 0.010(3) -0.009(3)
C57 0.051(5) 0.027(5) 0.037(5) -0.011(4) 0.008(4) -0.025(4)
C58 0.043(4) 0.038(5) 0.063(6) -0.016(4) 0.015(4) -0.033(4)
C59 0.013(3) 0.014(3) 0.025(4) -0.002(3) -0.008(3) -0.008(3)
C60 0.018(3) 0.025(4) 0.011(3) 0.006(3) -0.002(3) -0.013(3)
C61 0.014(3) 0.032(4) 0.008(3) -0.011(3) 0.007(2) -0.009(3)
C62 0.028(4) 0.022(4) 0.018(4) 0.007(3) -0.006(3) -0.014(3)
C63 0.028(4) 0.026(4) 0.021(4) -0.001(3) 0.005(3) -0.011(4)
C64 0.009(3) 0.010(3) 0.019(3) 0.005(2) -0.010(2) -0.005(2)
C65 0.008(3) 0.009(3) 0.027(4) -0.004(2) -0.006(2) -0.002(2)
C66 0.024(4) 0.019(4) 0.027(4) 0.002(3) -0.008(3) -0.011(3)
C67 0.028(3) 0.018(3) 0.017(3) -0.011(3) 0.006(3) -0.005(3)
C68 0.021(4) 0.018(4) 0.023(4) -0.004(3) 0.002(3) -0.007(3)
C69 0.013(3) 0.008(3) 0.017(3) -0.004(2) 0.001(2) -0.006(2)
C70 0.013(3) 0.024(4) 0.020(4) -0.007(3) -0.004(3) -0.004(3)
C71 0.021(4) 0.033(5) 0.039(5) 0.010(4) -0.013(3) -0.011(4)
C72 0.029(4) 0.020(3) 0.034(4) -0.002(3) 0.000(3) -0.021(3)
C73 0.007(3) 0.019(3) 0.025(3) -0.001(3) -0.004(2) -0.004(2)
C74 0.047(5) 0.100(7) 0.087(6) 0.062(6) -0.045(5) -0.061(5)
C75 0.048(5) 0.016(4) 0.040(5) -0.001(3) -0.016(4) 0.001(3)
C76 0.012(3) 0.020(3) 0.011(3) -0.002(2) 0.003(2) -0.011(2)
C77 0.008(3) 0.030(4) 0.023(3) 0.004(3) 0.000(2) -0.011(3)
C78 0.015(3) 0.030(4) 0.023(3) -0.006(3) 0.005(2) -0.010(3)
C79 0.014(3) 0.031(4) 0.032(4) -0.008(3) 0.010(3) -0.001(3)
C80 0.027(4) 0.027(4) 0.022(3) -0.012(3) 0.002(3) -0.014(3)
C81 0.013(3) 0.018(3) 0.019(3) -0.004(3) 0.001(3) -0.005(3)
C82 0.019(3) 0.033(4) 0.023(4) -0.003(3) -0.003(3) -0.017(3)
C83 0.027(4) 0.022(4) 0.019(3) 0.007(3) -0.006(3) -0.006(3)
C84 0.068(6) 0.068(6) 0.038(5) 0.020(4) -0.026(4) -0.055(5)
C85 0.018(3) 0.022(3) 0.022(3) -0.004(2) -0.002(2) -0.012(3)
C86 0.022(3) 0.049(5) 0.061(5) 0.031(4) -0.023(3) -0.022(3)
C87 0.045(5) 0.046(5) 0.022(4) 0.000(3) -0.014(3) -0.004(4)
C88 0.009(3) 0.004(3) 0.030(4) -0.004(2) -0.004(3) -0.001(2)
C89 0.012(3) 0.016(3) 0.016(3) 0.006(3) -0.001(3) -0.007(2)
C90 0.012(3) 0.030(4) 0.012(3) -0.004(3) 0.001(2) -0.012(3)
C91 0.018(4) 0.014(3) 0.019(4) 0.001(3) -0.003(3) -0.007(3)
C92 0.024(4) 0.021(4) 0.025(4) 0.001(3) -0.002(3) -0.014(3)
C93 0.006(3) 0.020(3) 0.010(3) 0.003(2) 0.000(2) -0.007(2)
C94 0.011(3) 0.016(3) 0.013(3) -0.003(2) 0.000(2) -0.006(2)
C95 0.015(3) 0.019(3) 0.024(3) -0.001(3) -0.002(3) -0.007(3)
C96 0.019(3) 0.016(3) 0.028(4) -0.011(3) 0.007(3) 0.000(3)
C97 0.011(3) 0.019(4) 0.035(4) 0.003(3) -0.003(3) -0.005(3)
C98 0.009(3) 0.016(3) 0.016(3) 0.002(2) -0.005(2) -0.006(2)
C99 0.014(3) 0.017(3) 0.024(3) -0.003(3) -0.006(2) -0.007(2)
C100 0.017(3) 0.043(4) 0.054(4) 0.015(3) -0.016(3) -0.014(3)
C101 0.051(5) 0.025(4) 0.025(4) 0.004(3) -0.014(4) 0.003(3)
C102 0.013(3) 0.017(3) 0.024(4) -0.008(3) 0.000(2) -0.004(2)
C103 0.060(6) 0.060(5) 0.036(4) 0.009(4) -0.021(4) -0.051(5)
C104 0.020(4) 0.018(3) 0.032(4) 0.007(3) -0.012(3) -0.003(3)
C105 0.007(3) 0.007(3) 0.019(3) -0.001(2) -0.006(2) -0.005(2)
C106 0.012(3) 0.008(3) 0.020(3) -0.001(2) 0.000(2) -0.005(2)
C107 0.030(4) 0.020(4) 0.023(4) -0.007(3) 0.007(3) -0.010(3)
C108 0.031(4) 0.019(4) 0.020(4) -0.009(3) 0.005(3) -0.010(3)
C109 0.023(3) 0.019(3) 0.023(3) -0.002(3) -0.006(3) -0.011(3)
C110 0.013(3) 0.012(3) 0.030(3) 0.004(3) -0.006(3) -0.007(2)
C111 0.011(3) 0.020(4) 0.027(4) -0.003(3) -0.005(3) -0.005(3)
C112 0.031(4) 0.025(4) 0.034(5) 0.005(4) -0.008(3) -0.006(3)
C113 0.035(4) 0.068(5) 0.103(7) 0.072(5) -0.049(4) -0.044(4)
C114 0.011(3) 0.029(4) 0.019(3) -0.010(3) -0.004(3) 0.000(3)
C115 0.034(4) 0.026(4) 0.033(4) 0.005(3) -0.010(3) -0.022(3)
C116 0.021(4) 0.035(5) 0.050(6) 0.002(4) -0.013(4) -0.011(4)
N1 0.011(3) 0.015(3) 0.009(3) -0.003(2) -0.001(2) -0.002(2)
N2 0.015(3) 0.012(3) 0.017(3) 0.003(2) -0.006(2) -0.008(2)
N3 0.014(3) 0.015(3) 0.010(3) -0.002(2) -0.001(2) -0.007(2)
N4 0.006(2) 0.011(3) 0.012(2) 0.002(2) 0.0008(18) -0.0021(18)
N5 0.008(3) 0.011(3) 0.014(3) -0.002(2) 0.000(2) -0.009(2)
N6 0.015(3) 0.018(3) 0.011(3) 0.000(2) 0.001(2) -0.008(2)
N7 0.006(3) 0.009(3) 0.016(3) 0.000(2) -0.001(2) -0.005(2)
N8 0.011(3) 0.013(3) 0.012(2) -0.0018(19) -0.0021(19) -0.007(2)
Ga1 0.0094(3) 0.0145(4) 0.0109(3) 0.0015(3) -0.0005(3) -0.0072(3)
Ga2 0.0107(3) 0.0121(3) 0.0139(3) 0.0008(3) -0.0012(3) -0.0073(3)
Sb1 0.0200(2) 0.0174(2) 0.0199(2) -0.00617(19) 0.00704(19) -0.01236(17)
Ga3A 0.0053(5) 0.0093(5) 0.0065(4) 0.0013(5) -0.0019(4) -0.0037(3)
Ga4A 0.0066(5) 0.0090(5) 0.0074(4) 0.0017(5) -0.0028(4) -0.0045(4)
Sb2A 0.0100(3) 0.0149(4) 0.0130(3) 0.0077(3) -0.0054(3) -0.0091(2)
Ga3B 0.0066(7) 0.0060(7) 0.0074(5) 0.0011(6) -0.0023(6) -0.0024(5)
Ga4B 0.0075(7) 0.0063(6) 0.0087(6) 0.0010(6) -0.0025(6) -0.0035(5)
Sb2B 0.0112(4) 0.0143(5) 0.0132(3) 0.0060(4) -0.0054(4) -0.0093(3)

loop_
_atom_type_symbol
_atom_type_description
_atom_type_scat_dispersion_real
_atom_type_scat_dispersion_imag
_atom_type_scat_source
C C 0.0033 0.0016 'International Tables Vol C Tables 4.2.6.8 and 6.1.1.4'
H H 0.0000 0.0000 'International Tables Vol C Tables 4.2.6.8 and 6.1.1.4'
N N 0.0061 0.0033 'International Tables Vol C Tables 4.2.6.8 and 6.1.1.4'
Ga Ga 0.2307 1.6083 'International Tables Vol C Tables 4.2.6.8 and 6.1.1.4'
Sb Sb -0.5866 1.5461 'International Tables Vol C Tables 4.2.6.8 and 6.1.1.4'

loop_
_geom_angle_atom_site_label_1
_geom_angle_atom_site_label_2
_geom_angle_atom_site_label_3
_geom_angle
_geom_angle_site_symmetry_1
_geom_angle_site_symmetry_3
_geom_angle_publ_flag
N1 C1 C2 121.4(7) . . ?
N1 C1 C4 122.0(7) . . ?
C2 C1 C4 116.5(7) . . ?
C1 C2 C3 129.8(7) . . ?
C1 C2 H1 115.1 . . ?
C3 C2 H1 115.1 . . ?
N2 C3 C2 121.0(7) . . ?
N2 C3 C5 123.0(7) . . ?
C2 C3 C5 116.0(7) . . ?
C1 C4 H2A 109.5 . . ?
C1 C4 H2B 109.5 . . ?
H2A C4 H2B 109.5 . . ?
C1 C4 H2C 109.5 . . ?
H2A C4 H2C 109.5 . . ?
H2B C4 H2C 109.5 . . ?
C3 C5 H3A 109.5 . . ?
C3 C5 H3B 109.5 . . ?
H3A C5 H3B 109.5 . . ?
C3 C5 H3C 109.5 . . ?
H3A C5 H3C 109.5 . . ?
H3B C5 H3C 109.5 . . ?
C11 C6 C7 124.5(7) . . ?
C11 C6 N1 116.9(7) . . ?
C7 C6 N1 118.7(7) . . ?
C8 C7 C6 117.6(8) . . ?
C8 C7 C12 119.0(8) . . ?
C6 C7 C12 123.4(8) . . ?
C9 C8 C7 119.3(9) . . ?
C9 C8 H4 120.4 . . ?
C7 C8 H4 120.4 . . ?
C10 C9 C8 122.8(8) . . ?
C10 C9 H5 118.6 . . ?
C8 C9 H5 118.6 . . ?
C9 C10 C11 121.8(8) . . ?
C9 C10 H6 119.1 . . ?
C11 C10 H6 119.1 . . ?
C6 C11 C15 125.9(7) . . ?
C6 C11 C10 114.1(8) . . ?
C15 C11 C10 120.0(8) . . ?
C7 C12 C13 110.9(7) . . ?
C7 C12 C14 112.7(8) . . ?
C13 C12 C14 107.8(7) . . ?
C7 C12 H7 108.4 . . ?
C13 C12 H7 108.4 . . ?
C14 C12 H7 108.4 . . ?
C12 C13 H8A 109.5 . . ?
C12 C13 H8B 109.5 . . ?
H8A C13 H8B 109.5 . . ?
C12 C13 H8C 109.5 . . ?
H8A C13 H8C 109.5 . . ?
H8B C13 H8C 109.5 . . ?
C12 C14 H9A 109.5 . . ?
C12 C14 H9B 109.5 . . ?
H9A C14 H9B 109.5 . . ?
C12 C14 H9C 109.5 . . ?
H9A C14 H9C 109.5 . . ?
H9B C14 H9C 109.5 . . ?
C11 C15 C17 112.5(7) . . ?
C11 C15 C16 113.6(8) . . ?
C17 C15 C16 109.8(7) . . ?
C11 C15 H10 106.8 . . ?
C17 C15 H10 106.8 . . ?
C16 C15 H10 106.8 . . ?
C15 C16 H11A 109.5 . . ?
C15 C16 H11B 109.5 . . ?
H11A C16 H11B 109.5 . . ?
C15 C16 H11C 109.5 . . ?
H11A C16 H11C 109.5 . . ?
H11B C16 H11C 109.5 . . ?
C15 C17 H12A 109.5 . . ?
C15 C17 H12B 109.5 . . ?
H12A C17 H12B 109.5 . . ?
C15 C17 H12C 109.5 . . ?
H12A C17 H12C 109.5 . . ?
H12B C17 H12C 109.5 . . ?
C23 C18 C19 123.7(7) . . ?
C23 C18 N2 117.5(7) . . ?
C19 C18 N2 118.8(7) . . ?
C18 C19 C20 117.6(8) . . ?
C18 C19 C24 124.4(7) . . ?
C20 C19 C24 117.9(7) . . ?
C21 C20 C19 119.7(8) . . ?
C21 C20 H13 120.1 . . ?
C19 C20 H13 120.1 . . ?
C20 C21 C22 122.6(8) . . ?
C20 C21 H14 118.7 . . ?
C22 C21 H14 118.7 . . ?
C21 C22 C23 120.2(8) . . ?
C21 C22 H15 119.9 . . ?
C23 C22 H15 119.9 . . ?
C18 C23 C22 116.1(7) . . ?
C18 C23 C27 124.7(7) . . ?
C22 C23 C27 119.1(7) . . ?
C19 C24 C26 113.7(8) . . ?
C19 C24 C25 111.5(7) . . ?
C26 C24 C25 106.7(7) . . ?
C19 C24 H16 108.2 . . ?
C26 C24 H16 108.2 . . ?
C25 C24 H16 108.2 . . ?
C24 C25 H17A 109.5 . . ?
C24 C25 H17B 109.5 . . ?
H17A C25 H17B 109.5 . . ?
C24 C25 H17C 109.5 . . ?
H17A C25 H17C 109.5 . . ?
H17B C25 H17C 109.5 . . ?
C24 C26 H18A 109.5 . . ?
C24 C26 H18B 109.5 . . ?
H18A C26 H18B 109.5 . . ?
C24 C26 H18C 109.5 . . ?
H18A C26 H18C 109.5 . . ?
H18B C26 H18C 109.5 . . ?
C23 C27 C28 112.1(8) . . ?
C23 C27 C29 112.8(8) . . ?
C28 C27 C29 110.3(8) . . ?
C23 C27 H19 107.1 . . ?
C28 C27 H19 107.1 . . ?
C29 C27 H19 107.1 . . ?
C27 C28 H20A 109.5 . . ?
C27 C28 H20B 109.5 . . ?
H20A C28 H20B 109.5 . . ?
C27 C28 H20C 109.5 . . ?
H20A C28 H20C 109.5 . . ?
H20B C28 H20C 109.5 . . ?
C27 C29 H21A 109.5 . . ?
C27 C29 H21B 109.5 . . ?
H21A C29 H21B 109.5 . . ?
C27 C29 H21C 109.5 . . ?
H21A C29 H21C 109.5 . . ?
H21B C29 H21C 109.5 . . ?
N3 C30 C31 121.8(7) . . ?
N3 C30 C33 121.5(7) . . ?
C31 C30 C33 116.7(6) . . ?
C30 C31 C32 127.5(7) . . ?
C30 C31 H22 116.2 . . ?
C32 C31 H22 116.2 . . ?
N4 C32 C31 120.8(7) . . ?
N4 C32 C34 123.2(7) . . ?
C31 C32 C34 116.1(6) . . ?
C30 C33 H23A 109.5 . . ?
C30 C33 H23B 109.5 . . ?
H23A C33 H23B 109.5 . . ?
C30 C33 H23C 109.5 . . ?
H23A C33 H23C 109.5 . . ?
H23B C33 H23C 109.5 . . ?
C32 C34 H24A 109.5 . . ?
C32 C34 H24B 109.5 . . ?
H24A C34 H24B 109.5 . . ?
C32 C34 H24C 109.5 . . ?
H24A C34 H24C 109.5 . . ?
H24B C34 H24C 109.5 . . ?
C36 C35 C40 124.9(8) . . ?
C36 C35 N3 117.7(7) . . ?
C40 C35 N3 117.4(7) . . ?
C35 C36 C37 117.3(8) . . ?
C35 C36 C41 123.8(8) . . ?
C37 C36 C41 118.8(8) . . ?
C38 C37 C36 118.8(9) . . ?
C38 C37 H25 120.6 . . ?
C36 C37 H25 120.6 . . ?
C39 C38 C37 122.1(8) . . ?
C39 C38 H26 118.9 . . ?
C37 C38 H26 118.9 . . ?
C38 C39 C40 123.1(8) . . ?
C38 C39 H27 118.5 . . ?
C40 C39 H27 118.5 . . ?
C35 C40 C39 113.7(8) . . ?
C35 C40 C44 123.8(7) . . ?
C39 C40 C44 122.4(7) . . ?
C36 C41 C42 111.4(7) . . ?
C36 C41 C43 112.5(8) . . ?
C42 C41 C43 110.9(8) . . ?
C36 C41 H28 107.3 . . ?
C42 C41 H28 107.3 . . ?
C43 C41 H28 107.3 . . ?
C41 C42 H29A 109.5 . . ?
C41 C42 H29B 109.5 . . ?
H29A C42 H29B 109.5 . . ?
C41 C42 H29C 109.5 . . ?
H29A C42 H29C 109.5 . . ?
H29B C42 H29C 109.5 . . ?
C41 C43 H30A 109.5 . . ?
C41 C43 H30B 109.5 . . ?
H30A C43 H30B 109.5 . . ?
C41 C43 H30C 109.5 . . ?
H30A C43 H30C 109.5 . . ?
H30B C43 H30C 109.5 . . ?
C40 C44 C45 113.4(7) . . ?
C40 C44 C46 112.5(8) . . ?
C45 C44 C46 109.3(8) . . ?
C40 C44 H31 107.1 . . ?
C45 C44 H31 107.1 . . ?
C46 C44 H31 107.1 . . ?
C44 C45 H32A 109.5 . . ?
C44 C45 H32B 109.5 . . ?
H32A C45 H32B 109.5 . . ?
C44 C45 H32C 109.5 . . ?
H32A C45 H32C 109.5 . . ?
H32B C45 H32C 109.5 . . ?
C44 C46 H33A 109.5 . . ?
C44 C46 H33B 109.5 . . ?
H33A C46 H33B 109.5 . . ?
C44 C46 H33C 109.5 . . ?
H33A C46 H33C 109.5 . . ?
H33B C46 H33C 109.5 . . ?
C52 C47 C48 124.6(7) . . ?
C52 C47 N4 117.7(7) . . ?
C48 C47 N4 117.7(7) . . ?
C47 C48 C49 115.8(8) . . ?
C47 C48 C53 123.8(7) . . ?
C49 C48 C53 120.4(8) . . ?
C50 C49 C48 120.9(8) . . ?
C50 C49 H34 119.6 . . ?
C48 C49 H34 119.6 . . ?
C49 C50 C51 122.5(8) . . ?
C49 C50 H35 118.7 . . ?
C51 C50 H35 118.7 . . ?
C50 C51 C52 120.0(8) . . ?
C50 C51 H36 120.0 . . ?
C52 C51 H36 120.0 . . ?
C47 C52 C51 115.9(8) . . ?
C47 C52 C56 123.7(7) . . ?
C51 C52 C56 120.3(8) . . ?
C48 C53 C54 112.5(7) . . ?
C48 C53 C55 114.0(7) . . ?
C54 C53 C55 109.4(7) . . ?
C48 C53 H37 106.8 . . ?
C54 C53 H37 106.8 . . ?
C55 C53 H37 106.8 . . ?
C53 C54 H38A 109.5 . . ?
C53 C54 H38B 109.5 . . ?
H38A C54 H38B 109.5 . . ?
C53 C54 H38C 109.5 . . ?
H38A C54 H38C 109.5 . . ?
H38B C54 H38C 109.5 . . ?
C53 C55 H39A 109.5 . . ?
C53 C55 H39B 109.5 . . ?
H39A C55 H39B 109.5 . . ?
C53 C55 H39C 109.5 . . ?
H39A C55 H39C 109.5 . . ?
H39B C55 H39C 109.5 . . ?
C52 C56 C57 112.6(8) . . ?
C52 C56 C58 111.8(8) . . ?
C57 C56 C58 109.5(8) . . ?
C52 C56 H40 107.6 . . ?
C57 C56 H40 107.6 . . ?
C58 C56 H40 107.6 . . ?
C56 C57 H41A 109.5 . . ?
C56 C57 H41B 109.5 . . ?
H41A C57 H41B 109.5 . . ?
C56 C57 H41C 109.5 . . ?
H41A C57 H41C 109.5 . . ?
H41B C57 H41C 109.5 . . ?
C56 C58 H42A 109.5 . . ?
C56 C58 H42B 109.5 . . ?
H42A C58 H42B 109.5 . . ?
C56 C58 H42C 109.5 . . ?
H42A C58 H42C 109.5 . . ?
H42B C58 H42C 109.5 . . ?
N5 C59 C60 125.5(8) . . ?
N5 C59 C62 119.0(7) . . ?
C60 C59 C62 115.4(8) . . ?
C61 C60 C59 127.0(8) . . ?
C61 C60 H43 116.5 . . ?
C59 C60 H43 116.5 . . ?
N6 C61 C60 127.0(7) . . ?
N6 C61 C63 118.3(7) . . ?
C60 C61 C63 114.5(8) . . ?
C59 C62 H44A 109.5 . . ?
C59 C62 H44B 109.5 . . ?
H44A C62 H44B 109.5 . . ?
C59 C62 H44C 109.5 . . ?
H44A C62 H44C 109.5 . . ?
H44B C62 H44C 109.5 . . ?
C61 C63 H45A 109.5 . . ?
C61 C63 H45B 109.5 . . ?
H45A C63 H45B 109.5 . . ?
C61 C63 H45C 109.5 . . ?
H45A C63 H45C 109.5 . . ?
H45B C63 H45C 109.5 . . ?
N5 C64 C69 121.9(6) . . ?
N5 C64 C65 120.3(7) . . ?
C69 C64 C65 117.9(7) . . ?
C66 C65 C64 121.4(8) . . ?
C66 C65 C70 119.8(7) . . ?
C64 C65 C70 118.7(7) . . ?
C65 C66 C67 121.5(8) . . ?
C65 C66 H46 119.2 . . ?
C67 C66 H46 119.2 . . ?
C68 C67 C66 117.7(8) . . ?
C68 C67 H47 121.1 . . ?
C66 C67 H47 121.1 . . ?
C67 C68 C69 122.2(9) . . ?
C67 C68 H48 118.9 . . ?
C69 C68 H48 118.9 . . ?
C68 C69 C64 119.3(8) . . ?
C68 C69 C73 119.5(8) . . ?
C64 C69 C73 121.2(7) . . ?
C71 C70 C72 110.7(7) . . ?
C71 C70 C65 109.9(7) . . ?
C72 C70 C65 111.8(7) . . ?
C71 C70 H49 108.1 . . ?
C72 C70 H49 108.1 . . ?
C65 C70 H49 108.1 . . ?
C70 C71 H50A 109.5 . . ?
C70 C71 H50B 109.5 . . ?
H50A C71 H50B 109.5 . . ?
C70 C71 H50C 109.5 . . ?
H50A C71 H50C 109.5 . . ?
H50B C71 H50C 109.5 . . ?
C70 C72 H51A 109.5 . . ?
C70 C72 H51B 109.5 . . ?
H51A C72 H51B 109.5 . . ?
C70 C72 H51C 109.5 . . ?
H51A C72 H51C 109.5 . . ?
H51B C72 H51C 109.5 . . ?
C69 C73 C75 111.8(8) . . ?
C69 C73 C74 109.0(7) . . ?
C75 C73 C74 109.2(8) . . ?
C69 C73 H52 108.9 . . ?
C75 C73 H52 108.9 . . ?
C74 C73 H52 108.9 . . ?
C73 C74 H53A 109.5 . . ?
C73 C74 H53B 109.5 . . ?
H53A C74 H53B 109.5 . . ?
C73 C74 H53C 109.5 . . ?
H53A C74 H53C 109.5 . . ?
H53B C74 H53C 109.5 . . ?
C73 C75 H54A 109.5 . . ?
C73 C75 H54B 109.5 . . ?
H54A C75 H54B 109.5 . . ?
C73 C75 H54C 109.5 . . ?
H54A C75 H54C 109.5 . . ?
H54B C75 H54C 109.5 . . ?
N6 C76 C81 122.1(7) . . ?
N6 C76 C77 119.1(7) . . ?
C81 C76 C77 118.8(7) . . ?
C78 C77 C76 119.6(7) . . ?
C78 C77 C82 120.3(7) . . ?
C76 C77 C82 120.1(8) . . ?
C77 C78 C79 123.1(8) . . ?
C77 C78 H55 118.5 . . ?
C79 C78 H55 118.5 . . ?
C78 C79 C80 117.4(8) . . ?
C78 C79 H56 121.3 . . ?
C80 C79 H56 121.3 . . ?
C81 C80 C79 122.8(8) . . ?
C81 C80 H57 118.6 . . ?
C79 C80 H57 118.6 . . ?
C80 C81 C76 118.2(7) . . ?
C80 C81 C85 120.8(7) . . ?
C76 C81 C85 121.0(7) . . ?
C84 C82 C77 108.7(7) . . ?
C84 C82 C83 110.7(8) . . ?
C77 C82 C83 112.2(8) . . ?
C84 C82 H58 108.4 . . ?
C77 C82 H58 108.4 . . ?
C83 C82 H58 108.4 . . ?
C82 C83 H59A 109.5 . . ?
C82 C83 H59B 109.5 . . ?
H59A C83 H59B 109.5 . . ?
C82 C83 H59C 109.5 . . ?
H59A C83 H59C 109.5 . . ?
H59B C83 H59C 109.5 . . ?
C82 C84 H60A 109.5 . . ?
C82 C84 H60B 109.5 . . ?
H60A C84 H60B 109.5 . . ?
C82 C84 H60C 109.5 . . ?
H60A C84 H60C 109.5 . . ?
H60B C84 H60C 109.5 . . ?
C87 C85 C81 111.2(7) . . ?
C87 C85 C86 111.2(7) . . ?
C81 C85 C86 107.2(7) . . ?
C87 C85 H61 109.1 . . ?
C81 C85 H61 109.1 . . ?
C86 C85 H61 109.1 . . ?
C85 C86 H62A 109.5 . . ?
C85 C86 H62B 109.5 . . ?
H62A C86 H62B 109.5 . . ?
C85 C86 H62C 109.5 . . ?
H62A C86 H62C 109.5 . . ?
H62B C86 H62C 109.5 . . ?
C85 C87 H63A 109.5 . . ?
C85 C87 H63B 109.5 . . ?
H63A C87 H63B 109.5 . . ?
C85 C87 H63C 109.5 . . ?
H63A C87 H63C 109.5 . . ?
H63B C87 H63C 109.5 . . ?
N7 C88 C89 125.5(7) . . ?
N7 C88 C91 118.3(7) . . ?
C89 C88 C91 116.1(7) . . ?
C90 C89 C88 127.7(7) . . ?
C90 C89 H64 116.2 . . ?
C88 C89 H64 116.2 . . ?
N8 C90 C89 126.5(7) . . ?
N8 C90 C92 117.5(7) . . ?
C89 C90 C92 116.0(7) . . ?
C88 C91 H65A 109.5 . . ?
C88 C91 H65B 109.5 . . ?
H65A C91 H65B 109.5 . . ?
C88 C91 H65C 109.5 . . ?
H65A C91 H65C 109.5 . . ?
H65B C91 H65C 109.5 . . ?
C90 C92 H66A 109.5 . . ?
C90 C92 H66B 109.5 . . ?
H66A C92 H66B 109.5 . . ?
C90 C92 H66C 109.5 . . ?
H66A C92 H66C 109.5 . . ?
H66B C92 H66C 109.5 . . ?
N8 C93 C94 121.3(6) . . ?
N8 C93 C98 120.1(6) . . ?
C94 C93 C98 118.5(7) . . ?
C95 C94 C93 120.0(7) . . ?
C95 C94 C99 118.9(7) . . ?
C93 C94 C99 121.1(7) . . ?
C94 C95 C96 122.3(7) . . ?
C94 C95 H67 118.9 . . ?
C96 C95 H67 118.9 . . ?
C97 C96 C95 116.4(7) . . ?
C97 C96 H68 121.8 . . ?
C95 C96 H68 121.8 . . ?
C98 C97 C96 123.0(8) . . ?
C98 C97 H69 118.5 . . ?
C96 C97 H69 118.5 . . ?
C97 C98 C93 119.7(7) . . ?
C97 C98 C102 121.3(7) . . ?
C93 C98 C102 119.0(7) . . ?
C101 C99 C100 110.1(7) . . ?
C101 C99 C94 111.8(7) . . ?
C100 C99 C94 107.5(6) . . ?
C101 C99 H70 109.1 . . ?
C100 C99 H70 109.1 . . ?
C94 C99 H70 109.1 . . ?
C99 C100 H71A 109.5 . . ?
C99 C100 H71B 109.5 . . ?
H71A C100 H71B 109.5 . . ?
C99 C100 H71C 109.5 . . ?
H71A C100 H71C 109.5 . . ?
H71B C100 H71C 109.5 . . ?
C99 C101 H72A 109.5 . . ?
C99 C101 H72B 109.5 . . ?
H72A C101 H72B 109.5 . . ?
C99 C101 H72C 109.5 . . ?
H72A C101 H72C 109.5 . . ?
H72B C101 H72C 109.5 . . ?
C103 C102 C98 110.4(7) . . ?
C103 C102 C104 111.7(8) . . ?
C98 C102 C104 112.5(7) . . ?
C103 C102 H73 107.3 . . ?
C98 C102 H73 107.3 . . ?
C104 C102 H73 107.3 . . ?
C102 C103 H74A 109.5 . . ?
C102 C103 H74B 109.5 . . ?
H74A C103 H74B 109.5 . . ?
C102 C103 H74C 109.5 . . ?
H74A C103 H74C 109.5 . . ?
H74B C103 H74C 109.5 . . ?
C102 C104 H75A 109.5 . . ?
C102 C104 H75B 109.5 . . ?
H75A C104 H75B 109.5 . . ?
C102 C104 H75C 109.5 . . ?
H75A C104 H75C 109.5 . . ?
H75B C104 H75C 109.5 . . ?
N7 C105 C110 121.4(7) . . ?
N7 C105 C106 120.4(6) . . ?
C110 C105 C106 118.2(7) . . ?
C107 C106 C105 118.4(8) . . ?
C107 C106 C111 121.0(8) . . ?
C105 C106 C111 120.6(7) . . ?
C108 C107 C106 123.2(9) . . ?
C108 C107 H76 118.4 . . ?
C106 C107 H76 118.4 . . ?
C107 C108 C109 118.0(8) . . ?
C107 C108 H77 121.0 . . ?
C109 C108 H77 121.0 . . ?
C110 C109 C108 120.0(8) . . ?
C110 C109 H78 120.0 . . ?
C108 C109 H78 120.0 . . ?
C109 C110 C105 122.1(8) . . ?
C109 C110 C114 118.4(7) . . ?
C105 C110 C114 119.4(7) . . ?
C112 C111 C113 110.9(8) . . ?
C112 C111 C106 111.8(8) . . ?
C113 C111 C106 108.6(7) . . ?
C112 C111 H79 108.5 . . ?
C113 C111 H79 108.5 . . ?
C106 C111 H79 108.5 . . ?
C111 C112 H80A 109.5 . . ?
C111 C112 H80B 109.5 . . ?
H80A C112 H80B 109.5 . . ?
C111 C112 H80C 109.5 . . ?
H80A C112 H80C 109.5 . . ?
H80B C112 H80C 109.5 . . ?
C111 C113 H81A 109.5 . . ?
C111 C113 H81B 109.5 . . ?
H81A C113 H81B 109.5 . . ?
C111 C113 H81C 109.5 . . ?
H81A C113 H81C 109.5 . . ?
H81B C113 H81C 109.5 . . ?
C116 C114 C110 110.4(8) . . ?
C116 C114 C115 111.0(7) . . ?
C110 C114 C115 110.2(7) . . ?
C116 C114 H82 108.4 . . ?
C110 C114 H82 108.4 . . ?
C115 C114 H82 108.4 . . ?
C114 C115 H83A 109.5 . . ?
C114 C115 H83B 109.5 . . ?
H83A C115 H83B 109.5 . . ?
C114 C115 H83C 109.5 . . ?
H83A C115 H83C 109.5 . . ?
H83B C115 H83C 109.5 . . ?
C114 C116 H84A 109.5 . . ?
C114 C116 H84B 109.5 . . ?
H84A C116 H84B 109.5 . . ?
C114 C116 H84C 109.5 . . ?
H84A C116 H84C 109.5 . . ?
H84B C116 H84C 109.5 . . ?
C1 N1 C6 117.2(6) . . ?
C1 N1 Ga1 125.0(5) . . ?
C6 N1 Ga1 117.2(5) . . ?
C3 N2 C18 117.5(7) . . ?
C3 N2 Ga1 125.6(6) . . ?
C18 N2 Ga1 116.7(5) . . ?
C30 N3 C35 116.2(6) . . ?
C30 N3 Ga2 119.3(5) . . ?
C35 N3 Ga2 123.5(5) . . ?
C32 N4 C47 116.2(6) . . ?
C32 N4 Ga2 120.8(5) . . ?
C47 N4 Ga2 122.2(5) . . ?
C59 N5 C64 120.2(7) . . ?
C59 N5 Ga4B 111.2(5) . . ?
C64 N5 Ga4B 127.1(5) . . ?
C59 N5 Ga3A 123.0(5) . . ?
C64 N5 Ga3A 116.5(5) . . ?
C61 N6 C76 121.0(7) . . ?
C61 N6 Ga4B 110.1(6) . . ?
C76 N6 Ga4B 126.6(6) . . ?
C61 N6 Ga3A 121.4(6) . . ?
C76 N6 Ga3A 117.6(5) . . ?
C88 N7 C105 121.1(7) . . ?
C88 N7 Ga4A 113.3(5) . . ?
C105 N7 Ga4A 124.5(5) . . ?
C88 N7 Ga3B 124.6(5) . . ?
C105 N7 Ga3B 113.9(5) . . ?
C90 N8 C93 121.1(7) . . ?
C90 N8 Ga4A 112.5(6) . . ?
C93 N8 Ga4A 124.7(5) . . ?
C90 N8 Ga3B 122.5(6) . . ?
C93 N8 Ga3B 116.1(5) . . ?
N2 Ga1 N1 93.6(3) . . ?
N2 Ga1 Sb1 112.2(2) . . ?
N1 Ga1 Sb1 114.4(2) . . ?
N2 Ga1 H1G 101.3(16) . . ?
N1 Ga1 H1G 113.8(15) . . ?
Sb1 Ga1 H1G 117.8(15) . . ?
N4 Ga2 N3 92.8(3) . . ?
N4 Ga2 Sb1 110.8(2) . . ?
N3 Ga2 Sb1 116.33(19) . . ?
N4 Ga2 H2G 103.2(19) . . ?
N3 Ga2 H2G 101.7(18) . . ?
Sb1 Ga2 H2G 126.2(15) . . ?
Ga2 Sb1 Ga1 95.67(3) . . ?
Ga2 Sb1 H1SA 89.5(12) . . ?
Ga1 Sb1 H1SA 89.0(12) . . ?
Ga2 Sb1 H1SB 88.9(12) . . ?
Ga1 Sb1 H1SB 89.0(12) . . ?
H1SA Sb1 H1SB 177(3) . . ?
N5 Ga3A N6 93.9(3) . . ?
N5 Ga3A Sb2A 113.49(18) . . ?
N6 Ga3A Sb2A 111.4(2) . . ?
N5 Ga3A H3GA 102(2) . . ?
N6 Ga3A H3GA 110(2) . . ?
Sb2A Ga3A H3GA 122(2) . . ?
N8 Ga4A N7 95.5(3) . . ?
N8 Ga4A Sb2A 107.5(2) . . ?
N7 Ga4A Sb2A 114.16(19) . . ?
N8 Ga4A H4GA 104(3) . . ?
N7 Ga4A H4GA 109(2) . . ?
Sb2A Ga4A H4GA 123(2) . . ?
Ga4A Sb2A Ga3A 94.58(4) . . ?
Ga4A Sb2A H2SA 89.1(12) . . ?
Ga3A Sb2A H2SA 88.8(12) . . ?
Ga4A Sb2A H2SB 88.3(12) . . ?
Ga3A Sb2A H2SB 88.0(12) . . ?
H2SA Sb2A H2SB 176(3) . . ?
N7 Ga3B N8 91.4(3) . . ?
N7 Ga3B Sb2B 114.53(19) . . ?
N8 Ga3B Sb2B 109.73(19) . . ?
N7 Ga3B H3GB 98(4) . . ?
N8 Ga3B H3GB 120(4) . . ?
Sb2B Ga3B H3GB 119(3) . . ?
N6 Ga4B N5 97.1(3) . . ?
N6 Ga4B Sb2B 104.8(2) . . ?
N5 Ga4B Sb2B 112.1(2) . . ?
N6 Ga4B H4GB 99(4) . . ?
N5 Ga4B H4GB 115(4) . . ?
Sb2B Ga4B H4GB 124(3) . . ?
Ga4B Sb2B Ga3B 95.14(5) . . ?
Ga4B Sb2B H2SC 89.3(13) . . ?
Ga3B Sb2B H2SC 88.9(13) . . ?
Ga4B Sb2B H2SD 88.5(13) . . ?
Ga3B Sb2B H2SD 88.2(13) . . ?
H2SC Sb2B H2SD 176(3) . . ?

loop_
_geom_bond_atom_site_label_1
_geom_bond_atom_site_label_2
_geom_bond_distance
_geom_bond_site_symmetry_2
_geom_bond_publ_flag
C1 N1 1.344(10) . ?
C1 C2 1.401(11) . ?
C1 C4 1.500(11) . ?
C2 C3 1.422(11) . ?
C2 H1 0.9500 . ?
C3 N2 1.332(9) . ?
C3 C5 1.484(11) . ?
C4 H2A 0.9800 . ?
C4 H2B 0.9800 . ?
C4 H2C 0.9800 . ?
C5 H3A 0.9800 . ?
C5 H3B 0.9800 . ?
C5 H3C 0.9800 . ?
C6 C11 1.375(11) . ?
C6 C7 1.412(12) . ?
C6 N1 1.490(9) . ?
C7 C8 1.394(12) . ?
C7 C12 1.508(13) . ?
C8 C9 1.384(15) . ?
C8 H4 0.9500 . ?
C9 C10 1.314(15) . ?
C9 H5 0.9500 . ?
C10 C11 1.466(11) . ?
C10 H6 0.9500 . ?
C11 C15 1.461(13) . ?
C12 C13 1.537(12) . ?
C12 C14 1.545(13) . ?
C12 H7 1.0000 . ?
C13 H8A 0.9800 . ?
C13 H8B 0.9800 . ?
C13 H8C 0.9800 . ?
C14 H9A 0.9800 . ?
C14 H9B 0.9800 . ?
C14 H9C 0.9800 . ?
C15 C17 1.505(13) . ?
C15 C16 1.559(12) . ?
C15 H10 1.0000 . ?
C16 H11A 0.9800 . ?
C16 H11B 0.9800 . ?
C16 H11C 0.9800 . ?
C17 H12A 0.9800 . ?
C17 H12B 0.9800 . ?
C17 H12C 0.9800 . ?
C18 C23 1.384(12) . ?
C18 C19 1.407(12) . ?
C18 N2 1.497(10) . ?
C19 C20 1.420(12) . ?
C19 C24 1.509(12) . ?
C20 C21 1.345(14) . ?
C20 H13 0.9500 . ?
C21 C22 1.386(13) . ?
C21 H14 0.9500 . ?
C22 C23 1.433(11) . ?
C22 H15 0.9500 . ?
C23 C27 1.495(12) . ?
C24 C26 1.529(11) . ?
C24 C25 1.531(12) . ?
C24 H16 1.0000 . ?
C25 H17A 0.9800 . ?
C25 H17B 0.9800 . ?
C25 H17C 0.9800 . ?
C26 H18A 0.9800 . ?
C26 H18B 0.9800 . ?
C26 H18C 0.9800 . ?
C27 C28 1.514(14) . ?
C27 C29 1.527(12) . ?
C27 H19 1.0000 . ?
C28 H20A 0.9800 . ?
C28 H20B 0.9800 . ?
C28 H20C 0.9800 . ?
C29 H21A 0.9800 . ?
C29 H21B 0.9800 . ?
C29 H21C 0.9800 . ?
C30 N3 1.340(10) . ?
C30 C31 1.422(10) . ?
C30 C33 1.499(11) . ?
C31 C32 1.452(10) . ?
C31 H22 0.9500 . ?
C32 N4 1.318(9) . ?
C32 C34 1.482(10) . ?
C33 H23A 0.9800 . ?
C33 H23B 0.9800 . ?
C33 H23C 0.9800 . ?
C34 H24A 0.9800 . ?
C34 H24B 0.9800 . ?
C34 H24C 0.9800 . ?
C35 C36 1.369(12) . ?
C35 C40 1.397(11) . ?
C35 N3 1.481(10) . ?
C36 C37 1.413(12) . ?
C36 C41 1.510(13) . ?
C37 C38 1.401(14) . ?
C37 H25 0.9500 . ?
C38 C39 1.284(15) . ?
C38 H26 0.9500 . ?
C39 C40 1.446(11) . ?
C39 H27 0.9500 . ?
C40 C44 1.477(13) . ?
C41 C42 1.530(11) . ?
C41 C43 1.545(13) . ?
C41 H28 1.0000 . ?
C42 H29A 0.9800 . ?
C42 H29B 0.9800 . ?
C42 H29C 0.9800 . ?
C43 H30A 0.9800 . ?
C43 H30B 0.9800 . ?
C43 H30C 0.9800 . ?
C44 C45 1.489(13) . ?
C44 C46 1.554(13) . ?
C44 H31 1.0000 . ?
C45 H32A 0.9800 . ?
C45 H32B 0.9800 . ?
C45 H32C 0.9800 . ?
C46 H33A 0.9800 . ?
C46 H33B 0.9800 . ?
C46 H33C 0.9800 . ?
C47 C52 1.362(12) . ?
C47 C48 1.412(12) . ?
C47 N4 1.492(10) . ?
C48 C49 1.414(11) . ?
C48 C53 1.471(12) . ?
C49 C50 1.346(13) . ?
C49 H34 0.9500 . ?
C50 C51 1.358(13) . ?
C50 H35 0.9500 . ?
C51 C52 1.447(12) . ?
C51 H36 0.9500 . ?
C52 C56 1.511(12) . ?
C53 C54 1.522(12) . ?
C53 C55 1.544(11) . ?
C53 H37 1.0000 . ?
C54 H38A 0.9800 . ?
C54 H38B 0.9800 . ?
C54 H38C 0.9800 . ?
C55 H39A 0.9800 . ?
C55 H39B 0.9800 . ?
C55 H39C 0.9800 . ?
C56 C57 1.524(13) . ?
C56 C58 1.557(13) . ?
C56 H40 1.0000 . ?
C57 H41A 0.9800 . ?
C57 H41B 0.9800 . ?
C57 H41C 0.9800 . ?
C58 H42A 0.9800 . ?
C58 H42B 0.9800 . ?
C58 H42C 0.9800 . ?
C59 N5 1.330(11) . ?
C59 C60 1.401(12) . ?
C59 C62 1.518(13) . ?
C60 C61 1.379(12) . ?
C60 H43 0.9500 . ?
C61 N6 1.330(11) . ?
C61 C63 1.546(11) . ?
C62 H44A 0.9800 . ?
C62 H44B 0.9800 . ?
C62 H44C 0.9800 . ?
C63 H45A 0.9800 . ?
C63 H45B 0.9800 . ?
C63 H45C 0.9800 . ?
C64 N5 1.395(10) . ?
C64 C69 1.417(11) . ?
C64 C65 1.449(10) . ?
C65 C66 1.321(12) . ?
C65 C70 1.570(11) . ?
C66 C67 1.441(14) . ?
C66 H46 0.9500 . ?
C67 C68 1.387(14) . ?
C67 H47 0.9500 . ?
C68 C69 1.395(12) . ?
C68 H48 0.9500 . ?
C69 C73 1.519(11) . ?
C70 C71 1.501(13) . ?
C70 C72 1.550(12) . ?
C70 H49 1.0000 . ?
C71 H50A 0.9800 . ?
C71 H50B 0.9800 . ?
C71 H50C 0.9800 . ?
C72 H51A 0.9800 . ?
C72 H51B 0.9800 . ?
C72 H51C 0.9800 . ?
C73 C75 1.527(14) . ?
C73 C74 1.540(12) . ?
C73 H52 1.0000 . ?
C74 H53A 0.9800 . ?
C74 H53B 0.9800 . ?
C74 H53C 0.9800 . ?
C75 H54A 0.9800 . ?
C75 H54B 0.9800 . ?
C75 H54C 0.9800 . ?
C76 N6 1.379(11) . ?
C76 C81 1.412(11) . ?
C76 C77 1.448(10) . ?
C77 C78 1.343(13) . ?
C77 C82 1.536(12) . ?
C78 C79 1.374(13) . ?
C78 H55 0.9500 . ?
C79 C80 1.415(13) . ?
C79 H56 0.9500 . ?
C80 C81 1.377(12) . ?
C80 H57 0.9500 . ?
C81 C85 1.541(11) . ?
C82 C84 1.535(14) . ?
C82 C83 1.541(12) . ?
C82 H58 1.0000 . ?
C83 H59A 0.9800 . ?
C83 H59B 0.9800 . ?
C83 H59C 0.9800 . ?
C84 H60A 0.9800 . ?
C84 H60B 0.9800 . ?
C84 H60C 0.9800 . ?
C85 C87 1.522(12) . ?
C85 C86 1.546(11) . ?
C85 H61 1.0000 . ?
C86 H62A 0.9800 . ?
C86 H62B 0.9800 . ?
C86 H62C 0.9800 . ?
C87 H63A 0.9800 . ?
C87 H63B 0.9800 . ?
C87 H63C 0.9800 . ?
C88 N7 1.306(11) . ?
C88 C89 1.394(11) . ?
C88 C91 1.530(11) . ?
C89 C90 1.354(12) . ?
C89 H64 0.9500 . ?
C90 N8 1.335(10) . ?
C90 C92 1.555(11) . ?
C91 H65A 0.9800 . ?
C91 H65B 0.9800 . ?
C91 H65C 0.9800 . ?
C92 H66A 0.9800 . ?
C92 H66B 0.9800 . ?
C92 H66C 0.9800 . ?
C93 N8 1.393(11) . ?
C93 C94 1.404(11) . ?
C93 C98 1.445(10) . ?
C94 C95 1.370(11) . ?
C94 C99 1.548(11) . ?
C95 C96 1.423(12) . ?
C95 H67 0.9500 . ?
C96 C97 1.410(13) . ?
C96 H68 0.9500 . ?
C97 C98 1.349(12) . ?
C97 H69 0.9500 . ?
C98 C102 1.530(11) . ?
C99 C101 1.517(12) . ?
C99 C100 1.543(11) . ?
C99 H70 1.0000 . ?
C100 H71A 0.9800 . ?
C100 H71B 0.9800 . ?
C100 H71C 0.9800 . ?
C101 H72A 0.9800 . ?
C101 H72B 0.9800 . ?
C101 H72C 0.9800 . ?
C102 C103 1.492(14) . ?
C102 C104 1.530(12) . ?
C102 H73 1.0000 . ?
C103 H74A 0.9800 . ?
C103 H74B 0.9800 . ?
C103 H74C 0.9800 . ?
C104 H75A 0.9800 . ?
C104 H75B 0.9800 . ?
C104 H75C 0.9800 . ?
C105 N7 1.406(10) . ?
C105 C110 1.410(10) . ?
C105 C106 1.441(11) . ?
C106 C107 1.389(12) . ?
C106 C111 1.529(12) . ?
C107 C108 1.352(15) . ?
C107 H76 0.9500 . ?
C108 C109 1.467(13) . ?
C108 H77 0.9500 . ?
C109 C110 1.332(12) . ?
C109 H78 0.9500 . ?
C110 C114 1.569(12) . ?
C111 C112 1.508(14) . ?
C111 C113 1.519(11) . ?
C111 H79 1.0000 . ?
C112 H80A 0.9800 . ?
C112 H80B 0.9800 . ?
C112 H80C 0.9800 . ?
C113 H81A 0.9800 . ?
C113 H81B 0.9800 . ?
C113 H81C 0.9800 . ?
C114 C116 1.492(14) . ?
C114 C115 1.580(12) . ?
C114 H82 1.0000 . ?
C115 H83A 0.9800 . ?
C115 H83B 0.9800 . ?
C115 H83C 0.9800 . ?
C116 H84A 0.9800 . ?
C116 H84B 0.9800 . ?
C116 H84C 0.9800 . ?
N1 Ga1 1.982(7) . ?
N2 Ga1 1.981(7) . ?
N3 Ga2 1.977(7) . ?
N4 Ga2 1.975(7) . ?
N5 Ga4B 1.979(6) . ?
N5 Ga3A 2.013(7) . ?
N6 Ga4B 1.970(7) . ?
N6 Ga3A 2.038(7) . ?
N7 Ga4A 1.999(6) . ?
N7 Ga3B 2.041(7) . ?
N8 Ga4A 1.975(7) . ?
N8 Ga3B 2.071(7) . ?
Ga1 Sb1 2.6142(8) . ?
Ga1 H1G 1.56(2) . ?
Ga2 Sb1 2.5961(8) . ?
Ga2 H2G 1.55(2) . ?
Sb1 H1SA 1.75(4) . ?
Sb1 H1SB 1.76(4) . ?
Ga3A Sb2A 2.6281(11) . ?
Ga3A H3GA 1.55(3) . ?
Ga4A Sb2A 2.6194(12) . ?
Ga4A H4GA 1.55(3) . ?
Sb2A H2SA 1.74(4) . ?
Sb2A H2SB 1.75(4) . ?
Ga3B Sb2B 2.6266(15) . ?
Ga3B H3GB 1.56(3) . ?
Ga4B Sb2B 2.6118(16) . ?
Ga4B H4GB 1.56(3) . ?
Sb2B H2SC 1.74(4) . ?
Sb2B H2SD 1.76(4) . ?

loop_
_geom_torsion_atom_site_label_1
_geom_torsion_atom_site_label_2
_geom_torsion_atom_site_label_3
_geom_torsion_atom_site_label_4
_geom_torsion
_geom_torsion_site_symmetry_1
_geom_torsion_site_symmetry_2
_geom_torsion_site_symmetry_3
_geom_torsion_site_symmetry_4
_geom_torsion_publ_flag
N1 C1 C2 C3 18.2(14) . . . . ?
C4 C1 C2 C3 -157.9(9) . . . . ?
C1 C2 C3 N2 -18.2(14) . . . . ?
C1 C2 C3 C5 161.3(9) . . . . ?
C11 C6 C7 C8 -0.3(13) . . . . ?
N1 C6 C7 C8 -180.0(7) . . . . ?
C11 C6 C7 C12 179.0(8) . . . . ?
N1 C6 C7 C12 -0.6(12) . . . . ?
C6 C7 C8 C9 0.0(14) . . . . ?
C12 C7 C8 C9 -179.4(9) . . . . ?
C7 C8 C9 C10 0.7(16) . . . . ?
C8 C9 C10 C11 -1.1(16) . . . . ?
C7 C6 C11 C15 178.9(8) . . . . ?
N1 C6 C11 C15 -1.4(12) . . . . ?
C7 C6 C11 C10 -0.1(12) . . . . ?
N1 C6 C11 C10 179.6(7) . . . . ?
C9 C10 C11 C6 0.7(13) . . . . ?
C9 C10 C11 C15 -178.3(9) . . . . ?
C8 C7 C12 C13 52.7(11) . . . . ?
C6 C7 C12 C13 -126.6(9) . . . . ?
C8 C7 C12 C14 -68.3(11) . . . . ?
C6 C7 C12 C14 112.4(10) . . . . ?
C6 C11 C15 C17 -105.1(10) . . . . ?
C10 C11 C15 C17 73.8(10) . . . . ?
C6 C11 C15 C16 129.4(9) . . . . ?
C10 C11 C15 C16 -51.7(10) . . . . ?
C23 C18 C19 C20 2.5(13) . . . . ?
N2 C18 C19 C20 -176.2(7) . . . . ?
C23 C18 C19 C24 -175.9(8) . . . . ?
N2 C18 C19 C24 5.4(12) . . . . ?
C18 C19 C20 C21 0.4(13) . . . . ?
C24 C19 C20 C21 178.9(8) . . . . ?
C19 C20 C21 C22 -2.0(15) . . . . ?
C20 C21 C22 C23 0.9(15) . . . . ?
C19 C18 C23 C22 -3.5(12) . . . . ?
N2 C18 C23 C22 175.2(7) . . . . ?
C19 C18 C23 C27 -179.2(8) . . . . ?
N2 C18 C23 C27 -0.6(12) . . . . ?
C21 C22 C23 C18 1.8(13) . . . . ?
C21 C22 C23 C27 177.8(9) . . . . ?
C18 C19 C24 C26 -114.9(9) . . . . ?
C20 C19 C24 C26 66.7(10) . . . . ?
C18 C19 C24 C25 124.4(9) . . . . ?
C20 C19 C24 C25 -54.1(10) . . . . ?
C18 C23 C27 C28 -132.9(9) . . . . ?
C22 C23 C27 C28 51.5(11) . . . . ?
C18 C23 C27 C29 101.9(10) . . . . ?
C22 C23 C27 C29 -73.7(10) . . . . ?
N3 C30 C31 C32 -17.5(13) . . . . ?
C33 C30 C31 C32 160.8(8) . . . . ?
C30 C31 C32 N4 18.5(13) . . . . ?
C30 C31 C32 C34 -161.7(8) . . . . ?
C40 C35 C36 C37 1.7(13) . . . . ?
N3 C35 C36 C37 -179.3(7) . . . . ?
C40 C35 C36 C41 -176.5(8) . . . . ?
N3 C35 C36 C41 2.4(12) . . . . ?
C35 C36 C37 C38 -0.2(13) . . . . ?
C41 C36 C37 C38 178.1(9) . . . . ?
C36 C37 C38 C39 -0.8(15) . . . . ?
C37 C38 C39 C40 0.3(16) . . . . ?
C36 C35 C40 C39 -2.1(12) . . . . ?
N3 C35 C40 C39 179.0(7) . . . . ?
C36 C35 C40 C44 -179.8(8) . . . . ?
N3 C35 C40 C44 1.2(12) . . . . ?
C38 C39 C40 C35 1.0(13) . . . . ?
C38 C39 C40 C44 178.8(9) . . . . ?
C35 C36 C41 C42 105.1(10) . . . . ?
C37 C36 C41 C42 -73.1(10) . . . . ?
C35 C36 C41 C43 -129.7(10) . . . . ?
C37 C36 C41 C43 52.0(12) . . . . ?
C35 C40 C44 C45 105.3(10) . . . . ?
C39 C40 C44 C45 -72.2(11) . . . . ?
C35 C40 C44 C46 -130.0(9) . . . . ?
C39 C40 C44 C46 52.5(11) . . . . ?
C52 C47 C48 C49 -5.4(12) . . . . ?
N4 C47 C48 C49 176.4(7) . . . . ?
C52 C47 C48 C53 171.4(8) . . . . ?
N4 C47 C48 C53 -6.7(12) . . . . ?
C47 C48 C49 C50 0.0(12) . . . . ?
C53 C48 C49 C50 -177.0(8) . . . . ?
C48 C49 C50 C51 2.9(14) . . . . ?
C49 C50 C51 C52 -0.6(14) . . . . ?
C48 C47 C52 C51 7.5(12) . . . . ?
N4 C47 C52 C51 -174.4(7) . . . . ?
C48 C47 C52 C56 -174.7(8) . . . . ?
N4 C47 C52 C56 3.4(12) . . . . ?
C50 C51 C52 C47 -4.3(12) . . . . ?
C50 C51 C52 C56 177.8(8) . . . . ?
C47 C48 C53 C54 -103.5(9) . . . . ?
C49 C48 C53 C54 73.2(10) . . . . ?
C47 C48 C53 C55 131.1(8) . . . . ?
C49 C48 C53 C55 -52.2(11) . . . . ?
C47 C52 C56 C57 142.8(9) . . . . ?
C51 C52 C56 C57 -39.5(11) . . . . ?
C47 C52 C56 C58 -93.4(10) . . . . ?
C51 C52 C56 C58 84.3(10) . . . . ?
N5 C59 C60 C61 12.8(14) . . . . ?
C62 C59 C60 C61 -164.1(8) . . . . ?
C59 C60 C61 N6 -11.5(15) . . . . ?
C59 C60 C61 C63 163.7(8) . . . . ?
N5 C64 C65 C66 -179.0(8) . . . . ?
C69 C64 C65 C66 1.8(12) . . . . ?
N5 C64 C65 C70 -2.2(11) . . . . ?
C69 C64 C65 C70 178.6(7) . . . . ?
C64 C65 C66 C67 -1.2(14) . . . . ?
C70 C65 C66 C67 -177.9(9) . . . . ?
C65 C66 C67 C68 0.3(15) . . . . ?
C66 C67 C68 C69 -0.2(16) . . . . ?
C67 C68 C69 C64 0.9(14) . . . . ?
C67 C68 C69 C73 180.0(10) . . . . ?
N5 C64 C69 C68 179.2(8) . . . . ?
C65 C64 C69 C68 -1.6(12) . . . . ?
N5 C64 C69 C73 0.2(12) . . . . ?
C65 C64 C69 C73 179.3(8) . . . . ?
C66 C65 C70 C71 -52.4(11) . . . . ?
C64 C65 C70 C71 130.7(8) . . . . ?
C66 C65 C70 C72 70.9(10) . . . . ?
C64 C65 C70 C72 -105.9(9) . . . . ?
C68 C69 C73 C75 -59.9(11) . . . . ?
C64 C69 C73 C75 119.2(10) . . . . ?
C68 C69 C73 C74 60.9(11) . . . . ?
C64 C69 C73 C74 -120.1(9) . . . . ?
N6 C76 C77 C78 176.5(8) . . . . ?
C81 C76 C77 C78 -4.0(12) . . . . ?
N6 C76 C77 C82 -2.2(12) . . . . ?
C81 C76 C77 C82 177.2(8) . . . . ?
C76 C77 C78 C79 1.1(14) . . . . ?
C82 C77 C78 C79 179.8(9) . . . . ?
C77 C78 C79 C80 0.5(15) . . . . ?
C78 C79 C80 C81 1.0(15) . . . . ?
C79 C80 C81 C76 -4.0(14) . . . . ?
C79 C80 C81 C85 177.8(9) . . . . ?
N6 C76 C81 C80 -175.2(8) . . . . ?
C77 C76 C81 C80 5.3(12) . . . . ?
N6 C76 C81 C85 3.0(12) . . . . ?
C77 C76 C81 C85 -176.4(7) . . . . ?
C78 C77 C82 C84 -77.3(11) . . . . ?
C76 C77 C82 C84 101.4(10) . . . . ?
C78 C77 C82 C83 45.4(11) . . . . ?
C76 C77 C82 C83 -135.8(8) . . . . ?
C80 C81 C85 C87 57.8(11) . . . . ?
C76 C81 C85 C87 -120.4(9) . . . . ?
C80 C81 C85 C86 -64.0(10) . . . . ?
C76 C81 C85 C86 117.9(8) . . . . ?
N7 C88 C89 C90 -13.3(14) . . . . ?
C91 C88 C89 C90 163.5(8) . . . . ?
C88 C89 C90 N8 12.8(14) . . . . ?
C88 C89 C90 C92 -164.4(8) . . . . ?
N8 C93 C94 C95 175.2(7) . . . . ?
C98 C93 C94 C95 -4.2(12) . . . . ?
N8 C93 C94 C99 -4.4(12) . . . . ?
C98 C93 C94 C99 176.3(7) . . . . ?
C93 C94 C95 C96 1.2(13) . . . . ?
C99 C94 C95 C96 -179.2(8) . . . . ?
C94 C95 C96 C97 2.0(14) . . . . ?
C95 C96 C97 C98 -2.4(14) . . . . ?
C96 C97 C98 C93 -0.5(13) . . . . ?
C96 C97 C98 C102 179.6(9) . . . . ?
N8 C93 C98 C97 -175.5(8) . . . . ?
C94 C93 C98 C97 3.8(11) . . . . ?
N8 C93 C98 C102 4.4(11) . . . . ?
C94 C93 C98 C102 -176.2(7) . . . . ?
C95 C94 C99 C101 -54.2(10) . . . . ?
C93 C94 C99 C101 125.3(8) . . . . ?
C95 C94 C99 C100 66.8(9) . . . . ?
C93 C94 C99 C100 -113.7(8) . . . . ?
C97 C98 C102 C103 82.0(11) . . . . ?
C93 C98 C102 C103 -98.0(9) . . . . ?
C97 C98 C102 C104 -43.5(11) . . . . ?
C93 C98 C102 C104 136.5(8) . . . . ?
N7 C105 C106 C107 -178.4(8) . . . . ?
C110 C105 C106 C107 -0.6(12) . . . . ?
N7 C105 C106 C111 2.3(12) . . . . ?
C110 C105 C106 C111 -179.8(8) . . . . ?
C105 C106 C107 C108 1.6(15) . . . . ?
C111 C106 C107 C108 -179.1(10) . . . . ?
C106 C107 C108 C109 -1.9(16) . . . . ?
C107 C108 C109 C110 1.2(15) . . . . ?
C108 C109 C110 C105 -0.3(13) . . . . ?
C108 C109 C110 C114 179.9(8) . . . . ?
N7 C105 C110 C109 177.8(8) . . . . ?
C106 C105 C110 C109 0.0(12) . . . . ?
N7 C105 C110 C114 -2.4(11) . . . . ?
C106 C105 C110 C114 179.8(7) . . . . ?
C107 C106 C111 C112 56.8(12) . . . . ?
C105 C106 C111 C112 -123.9(9) . . . . ?
C107 C106 C111 C113 -66.0(11) . . . . ?
C105 C106 C111 C113 113.3(9) . . . . ?
C109 C110 C114 C116 54.3(11) . . . . ?
C105 C110 C114 C116 -125.5(8) . . . . ?
C109 C110 C114 C115 -68.6(10) . . . . ?
C105 C110 C114 C115 111.6(8) . . . . ?
C2 C1 N1 C6 -171.2(7) . . . . ?
C4 C1 N1 C6 4.8(11) . . . . ?
C2 C1 N1 Ga1 0.7(11) . . . . ?
C4 C1 N1 Ga1 176.6(6) . . . . ?
C11 C6 N1 C1 92.6(9) . . . . ?
C7 C6 N1 C1 -87.7(9) . . . . ?
C11 C6 N1 Ga1 -79.9(8) . . . . ?
C7 C6 N1 Ga1 99.8(8) . . . . ?
C2 C3 N2 C18 174.5(7) . . . . ?
C5 C3 N2 C18 -5.0(11) . . . . ?
C2 C3 N2 Ga1 -0.8(11) . . . . ?
C5 C3 N2 Ga1 179.7(6) . . . . ?
C23 C18 N2 C3 -95.4(9) . . . . ?
C19 C18 N2 C3 83.3(10) . . . . ?
C23 C18 N2 Ga1 80.2(8) . . . . ?
C19 C18 N2 Ga1 -101.0(7) . . . . ?
C31 C30 N3 C35 173.0(7) . . . . ?
C33 C30 N3 C35 -5.2(11) . . . . ?
C31 C30 N3 Ga2 -18.2(10) . . . . ?
C33 C30 N3 Ga2 163.6(6) . . . . ?
C36 C35 N3 C30 87.2(9) . . . . ?
C40 C35 N3 C30 -93.8(9) . . . . ?
C36 C35 N3 Ga2 -81.1(9) . . . . ?
C40 C35 N3 Ga2 98.0(8) . . . . ?
C31 C32 N4 C47 -173.6(7) . . . . ?
C34 C32 N4 C47 6.7(11) . . . . ?
C31 C32 N4 Ga2 16.7(10) . . . . ?
C34 C32 N4 Ga2 -163.0(6) . . . . ?
C52 C47 N4 C32 96.3(9) . . . . ?
C48 C47 N4 C32 -85.4(9) . . . . ?
C52 C47 N4 Ga2 -94.2(8) . . . . ?
C48 C47 N4 Ga2 84.1(8) . . . . ?
C60 C59 N5 C64 -171.5(8) . . . . ?
C62 C59 N5 C64 5.3(11) . . . . ?
C60 C59 N5 Ga4B 21.6(10) . . . . ?
C62 C59 N5 Ga4B -161.6(6) . . . . ?
C60 C59 N5 Ga3A 1.4(11) . . . . ?
C62 C59 N5 Ga3A 178.2(6) . . . . ?
C69 C64 N5 C59 -87.0(10) . . . . ?
C65 C64 N5 C59 93.9(9) . . . . ?
C69 C64 N5 Ga4B 77.6(9) . . . . ?
C65 C64 N5 Ga4B -101.6(8) . . . . ?
C69 C64 N5 Ga3A 99.6(8) . . . . ?
C65 C64 N5 Ga3A -79.5(8) . . . . ?
C60 C61 N6 C76 172.6(8) . . . . ?
C63 C61 N6 C76 -2.5(12) . . . . ?
C60 C61 N6 Ga4B -23.7(11) . . . . ?
C63 C61 N6 Ga4B 161.2(6) . . . . ?
C60 C61 N6 Ga3A -3.5(12) . . . . ?
C63 C61 N6 Ga3A -178.6(6) . . . . ?
C81 C76 N6 C61 82.6(10) . . . . ?
C77 C76 N6 C61 -97.9(9) . . . . ?
C81 C76 N6 Ga4B -78.3(9) . . . . ?
C77 C76 N6 Ga4B 101.2(8) . . . . ?
C81 C76 N6 Ga3A -101.1(8) . . . . ?
C77 C76 N6 Ga3A 78.3(8) . . . . ?
C89 C88 N7 C105 171.6(7) . . . . ?
C91 C88 N7 C105 -5.1(11) . . . . ?
C89 C88 N7 Ga4A -20.3(10) . . . . ?
C91 C88 N7 Ga4A 163.0(6) . . . . ?
C89 C88 N7 Ga3B -0.2(11) . . . . ?
C91 C88 N7 Ga3B -176.9(5) . . . . ?
C110 C105 N7 C88 -91.5(10) . . . . ?
C106 C105 N7 C88 86.3(9) . . . . ?
C110 C105 N7 Ga4A 101.7(8) . . . . ?
C106 C105 N7 Ga4A -80.5(9) . . . . ?
C110 C105 N7 Ga3B 81.1(8) . . . . ?
C106 C105 N7 Ga3B -101.1(7) . . . . ?
C89 C90 N8 C93 -172.9(8) . . . . ?
C92 C90 N8 C93 4.2(11) . . . . ?
C89 C90 N8 Ga4A 21.3(11) . . . . ?
C92 C90 N8 Ga4A -161.5(5) . . . . ?
C89 C90 N8 Ga3B 0.8(12) . . . . ?
C92 C90 N8 Ga3B 178.0(5) . . . . ?
C94 C93 N8 C90 -83.2(10) . . . . ?
C98 C93 N8 C90 96.1(9) . . . . ?
C94 C93 N8 Ga4A 80.7(9) . . . . ?
C98 C93 N8 Ga4A -99.9(8) . . . . ?
C94 C93 N8 Ga3B 102.6(7) . . . . ?
C98 C93 N8 Ga3B -78.1(8) . . . . ?
